data_4073132
loop_
_publ_author_name
'Albano, Vincenzo G.'
'Busetto, Luigi'
'Marchetti, Fabio'
'Monari, Magda'
'Zacchini, Stefano'
'Zanotti, Valerio'

_publ_section_title
;
 Alkyne&#x2212;Isocyanide Coupling in [Fe2(CNMe)(CO)3(Cp)2]:&#x00A0; A New
 Route to Diiron \m-Vinyliminium Complexes&#x2020;
;
_journal_issue 14
_journal_name_full Organometallics
_journal_page_first 3448
_journal_paper_doi 10.1021/om070097z
_journal_volume 26
_journal_year 2007
_chemical_formula_sum 'C28 H24 B F4 Fe2 N O2'
_chemical_formula_weight 604.99
_chemical_name_systematic
; 
 ? 
;
_space_group_IT_number 14
_symmetry_cell_setting monoclinic
_symmetry_space_group_name_Hall '-P 2yn'
_symmetry_space_group_name_H-M 'P 1 21/n 1'
_atom_sites_solution_hydrogens geom
_atom_sites_solution_primary direct
_atom_sites_solution_secondary difmap
_audit_creation_method SHELXL-97
_cell_angle_alpha 90.00
_cell_angle_beta 101.16(3)
_cell_angle_gamma 90.00
_cell_formula_units_Z 8
_cell_length_a 13.911(3)
_cell_length_b 22.709(5)
_cell_length_c 17.018(3)
_cell_measurement_temperature 296(2)
_cell_volume 5274(2)
_computing_cell_refinement 'Bruker SMART'
_computing_data_collection 'Bruker SMART'
_computing_data_reduction 'Bruker SAINT+'
_computing_molecular_graphics 'ORTEP-3 (Farrugia, 2006)'
_computing_publication_material 'SHELXL-97 (Sheldrick, 1997)'
_computing_structure_refinement 'SHELXL-97 (Sheldrick, 1997)'
_computing_structure_solution 'SIR97 (Giacovazzo, 1997)'
_diffrn_ambient_temperature 296(2)
_diffrn_measured_fraction_theta_full 1.000
_diffrn_measured_fraction_theta_max 1.000
_diffrn_measurement_device_type 'Bruker SMART area detector'
_diffrn_measurement_method 'phi and omega scans'
_diffrn_radiation_monochromator graphite
_diffrn_radiation_source 'fine-focus sealed tube'
_diffrn_radiation_type MoK\a
_diffrn_radiation_wavelength 0.71073
_diffrn_reflns_av_R_equivalents 0.0740
_diffrn_reflns_av_sigmaI/netI 0.0512
_diffrn_reflns_limit_h_max 16
_diffrn_reflns_limit_h_min -16
_diffrn_reflns_limit_k_max 27
_diffrn_reflns_limit_k_min -26
_diffrn_reflns_limit_l_max 20
_diffrn_reflns_limit_l_min -20
_diffrn_reflns_number 46377
_diffrn_reflns_theta_full 25.03
_diffrn_reflns_theta_max 25.03
_diffrn_reflns_theta_min 1.51
_exptl_absorpt_coefficient_mu 1.155
_exptl_absorpt_correction_T_max 0.8550
_exptl_absorpt_correction_T_min 0.7771
_exptl_absorpt_correction_type empirical
_exptl_absorpt_process_details SADABS
_exptl_crystal_density_diffrn 1.524
_exptl_crystal_density_method 'not measured'
_exptl_crystal_description block
_exptl_crystal_F_000 2464
_exptl_crystal_size_max 0.23
_exptl_crystal_size_mid 0.19
_exptl_crystal_size_min 0.14
_refine_diff_density_max 0.879
_refine_diff_density_min -0.694
_refine_diff_density_rms 0.088
_refine_ls_extinction_method none
_refine_ls_goodness_of_fit_ref 1.083
_refine_ls_hydrogen_treatment mixed
_refine_ls_matrix_type full
_refine_ls_number_parameters 665
_refine_ls_number_reflns 9319
_refine_ls_number_restraints 74
_refine_ls_restrained_S_all 1.081
_refine_ls_R_factor_all 0.0898
_refine_ls_R_factor_gt 0.0610
_refine_ls_shift/su_max 0.002
_refine_ls_shift/su_mean 0.007
_refine_ls_structure_factor_coef Fsqd
_refine_ls_weighting_details 'calc w=1/[\s^2^(Fo^2^)+(0.1017P)^2^+1.9358P] where P=(Fo^2^+2Fc^2^)/3'
_refine_ls_weighting_scheme calc
_refine_ls_wR_factor_gt 0.1660
_refine_ls_wR_factor_ref 0.1847
_reflns_number_gt 6301
_reflns_number_total 9319
_reflns_threshold_expression >2sigma(I)
_cod_data_source_file om070097z.cif
_cod_data_source_block comp5a
_cod_depositor_comments
;
The following automatic conversions were performed:

'_symmetry_cell_setting' value 'Monoclinic' changed to 'monoclinic'
according to /home/saulius/struct/CIF-dictionaries/cif_core.dic
dictionary named 'cif_core.dic' version 2.4.1 from 2010-06-29.

Automatic conversion script
Id: cif_fix_values 1715 2011-07-08 13:25:40Z adriana 
;
_cod_original_cell_volume 5274.5(18)
_cod_original_sg_symbol_H-M P2(1)/n
_cod_database_code 4073132

loop_
_symmetry_equiv_pos_as_xyz
'x, y, z'
'-x+1/2, y+1/2, -z+1/2'
'-x, -y, -z'
'x-1/2, -y-1/2, z-1/2'

loop_
_atom_site_label
_atom_site_type_symbol
_atom_site_fract_x
_atom_site_fract_y
_atom_site_fract_z
_atom_site_U_iso_or_equiv
_atom_site_adp_type
_atom_site_occupancy
_atom_site_symmetry_multiplicity
_atom_site_calc_flag
_atom_site_refinement_flags
_atom_site_disorder_assembly
_atom_site_disorder_group
Fe2A Fe 0.62537(5) 0.22332(3) 0.88759(4) 0.0416(2) Uani 1 1 d . A .
Fe1A Fe 0.79443(5) 0.25867(3) 0.86933(4) 0.0393(2) Uani 1 1 d . . .
C24A C 0.4766(7) 0.2282(6) 0.8933(6) 0.059(2) Uiso 0.686(9) 1 d PDU A 1
H24A H 0.4275 0.2107 0.8557 0.070 Uiso 0.686(9) 1 calc PR A 1
C25A C 0.5300(9) 0.2013(4) 0.9643(7) 0.058(2) Uiso 0.686(9) 1 d PDU A 1
H25A H 0.5220 0.1632 0.9818 0.070 Uiso 0.686(9) 1 calc PR A 1
C26A C 0.5968(7) 0.2431(6) 1.0028(5) 0.056(2) Uiso 0.686(9) 1 d PDU A 1
H26A H 0.6401 0.2373 1.0512 0.067 Uiso 0.686(9) 1 calc PR A 1
C27A C 0.5887(7) 0.2955(4) 0.9572(8) 0.056(2) Uiso 0.686(9) 1 d PDU A 1
H27A H 0.6267 0.3292 0.9689 0.068 Uiso 0.686(9) 1 calc PR A 1
C28A C 0.5127(9) 0.2871(5) 0.8909(6) 0.053(2) Uiso 0.686(9) 1 d PDU A 1
H28A H 0.4896 0.3151 0.8519 0.064 Uiso 0.686(9) 1 calc PR A 1
C29A C 0.4840(12) 0.2618(11) 0.8829(9) 0.042(4) Uiso 0.314(9) 1 d PDU A 2
H29A H 0.4363 0.2684 0.8373 0.050 Uiso 0.314(9) 1 calc PR A 2
C30A C 0.4944(16) 0.2103(8) 0.9289(16) 0.060(4) Uiso 0.314(9) 1 d PDU A 2
H30A H 0.4574 0.1761 0.9181 0.071 Uiso 0.314(9) 1 calc PR A 2
C31A C 0.5710(16) 0.2200(9) 0.9941(11) 0.046(4) Uiso 0.314(9) 1 d PDU A 2
H31A H 0.5940 0.1930 1.0345 0.055 Uiso 0.314(9) 1 calc PR A 2
C32A C 0.6076(14) 0.2772(11) 0.9886(14) 0.061(4) Uiso 0.314(9) 1 d PDU A 2
H32A H 0.6565 0.2951 1.0259 0.073 Uiso 0.314(9) 1 calc PR A 2
C33A C 0.5580(19) 0.3027(7) 0.9170(15) 0.056(4) Uiso 0.314(9) 1 d PDU A 2
H33A H 0.5708 0.3390 0.8961 0.068 Uiso 0.314(9) 1 calc PR A 2
C19A C 0.9352(5) 0.2927(3) 0.8789(4) 0.0656(16) Uiso 1 1 d . A .
H19A H 0.9823 0.2766 0.8533 0.079 Uiso 1 1 calc R . .
C20A C 0.8666(5) 0.3374(3) 0.8486(4) 0.0638(16) Uiso 1 1 d . A .
H20A H 0.8614 0.3560 0.7993 0.077 Uiso 1 1 calc R . .
C21A C 0.8091(5) 0.3486(3) 0.9042(4) 0.0656(16) Uiso 1 1 d . A .
H21A H 0.7586 0.3760 0.8989 0.079 Uiso 1 1 calc R . .
C22A C 0.8392(5) 0.3123(3) 0.9690(4) 0.0737(18) Uiso 1 1 d . A .
H22A H 0.8117 0.3108 1.0146 0.088 Uiso 1 1 calc R . .
C23A C 0.9182(5) 0.2777(3) 0.9553(4) 0.073(2) Uani 1 1 d . A .
H23A H 0.9527 0.2501 0.9902 0.088 Uiso 1 1 calc R . .
C2A C 0.6093(4) 0.1541(3) 0.8392(4) 0.0567(15) Uani 1 1 d . A .
O2A O 0.5977(4) 0.1100(2) 0.8077(4) 0.0964(18) Uani 1 1 d . . .
C1A C 0.7504(4) 0.1995(2) 0.9386(3) 0.0474(12) Uani 1 1 d . A .
O1A O 0.7891(3) 0.16717(19) 0.9890(2) 0.0650(11) Uani 1 1 d . . .
C5A C 0.8080(3) 0.1910(2) 0.8139(3) 0.0390(11) Uani 1 1 d . A .
N1A N 0.8545(3) 0.1424(2) 0.8098(3) 0.0526(11) Uani 1 1 d D . .
H1A H 0.834(4) 0.121(2) 0.768(2) 0.063 Uiso 1 1 d D . .
C6A C 0.9385(5) 0.1225(3) 0.8699(4) 0.0744(19) Uani 1 1 d . A .
H6A H 0.9981 0.1307 0.8514 0.112 Uiso 1 1 calc R . .
H6B H 0.9334 0.0809 0.8782 0.112 Uiso 1 1 calc R . .
H6C H 0.9391 0.1429 0.9194 0.112 Uiso 1 1 calc R . .
C4A C 0.7381(3) 0.2216(2) 0.7564(3) 0.0353(10) Uani 1 1 d . A .
C3A C 0.6638(3) 0.2511(2) 0.7891(3) 0.0371(11) Uani 1 1 d . A .
C13A C 0.7551(4) 0.2294(2) 0.6727(3) 0.0419(12) Uani 1 1 d . . .
C14A C 0.8447(4) 0.2482(3) 0.6574(3) 0.0565(15) Uani 1 1 d . A .
H14A H 0.8945 0.2588 0.6998 0.068 Uiso 1 1 calc R . .
C15A C 0.8604(5) 0.2515(3) 0.5808(4) 0.0742(19) Uani 1 1 d . . .
H15A H 0.9206 0.2644 0.5714 0.089 Uiso 1 1 calc R A .
C16A C 0.7871(5) 0.2356(3) 0.5167(4) 0.0691(18) Uani 1 1 d . A .
H16A H 0.7971 0.2388 0.4644 0.083 Uiso 1 1 calc R . .
C17A C 0.6998(5) 0.2151(4) 0.5319(4) 0.077(2) Uani 1 1 d . . .
H17A H 0.6509 0.2030 0.4898 0.092 Uiso 1 1 calc R A .
C18A C 0.6839(4) 0.2124(3) 0.6100(3) 0.0670(18) Uani 1 1 d . A .
H18A H 0.6241 0.1989 0.6196 0.080 Uiso 1 1 calc R . .
C7A C 0.5991(4) 0.2922(2) 0.7354(3) 0.0385(11) Uani 1 1 d . . .
C8A C 0.6285(4) 0.3478(2) 0.7178(3) 0.0523(13) Uani 1 1 d . A .
H8A H 0.6904 0.3611 0.7419 0.063 Uiso 1 1 calc R . .
C9A C 0.5665(5) 0.3846(3) 0.6641(4) 0.0683(18) Uani 1 1 d . . .
H9A H 0.5871 0.4221 0.6528 0.082 Uiso 1 1 calc R A .
C10A C 0.4746(5) 0.3646(3) 0.6284(4) 0.0692(19) Uani 1 1 d . A .
H10A H 0.4341 0.3882 0.5913 0.083 Uiso 1 1 calc R . .
C11A C 0.4435(5) 0.3110(3) 0.6470(4) 0.0687(18) Uani 1 1 d . . .
H11A H 0.3806 0.2985 0.6244 0.082 Uiso 1 1 calc R A .
C12A C 0.5044(4) 0.2748(3) 0.6994(3) 0.0556(14) Uani 1 1 d . A .
H12A H 0.4820 0.2379 0.7110 0.067 Uiso 1 1 calc R . .
Fe2B Fe 0.34714(5) 0.02758(3) 0.63663(4) 0.0421(2) Uani 1 1 d . B .
Fe1B Fe 0.18580(5) -0.01089(3) 0.66726(4) 0.0365(2) Uani 1 1 d . . .
C24B C 0.4885(6) -0.0158(5) 0.6517(5) 0.046(2) Uiso 0.687(14) 1 d PD B 1
H24B H 0.5302 -0.0241 0.7001 0.056 Uiso 0.687(14) 1 calc PR B 1
C25B C 0.4152(8) -0.0541(4) 0.6103(6) 0.050(3) Uiso 0.687(14) 1 d PD B 1
H25B H 0.3989 -0.0911 0.6270 0.059 Uiso 0.687(14) 1 calc PR B 1
C26B C 0.3718(7) -0.0251(5) 0.5391(6) 0.052(3) Uiso 0.687(14) 1 d PD B 1
H26B H 0.3225 -0.0405 0.4997 0.063 Uiso 0.687(14) 1 calc PR B 1
C27B C 0.4144(9) 0.0309(5) 0.5366(6) 0.054(2) Uiso 0.687(14) 1 d PD B 1
H27B H 0.3979 0.0588 0.4963 0.064 Uiso 0.687(14) 1 calc PR B 1
C28B C 0.4879(7) 0.0370(4) 0.6076(8) 0.053(3) Uiso 0.687(14) 1 d PD B 1
H28B H 0.5278 0.0696 0.6221 0.064 Uiso 0.687(14) 1 calc PR B 1
C29B C 0.4960(12) 0.0123(12) 0.6376(11) 0.054(5) Uiso 0.313(14) 1 d PD B 2
H29B H 0.5452 0.0240 0.6798 0.064 Uiso 0.313(14) 1 calc PR B 2
C30B C 0.4452(18) -0.0417(9) 0.6294(12) 0.051(6) Uiso 0.313(14) 1 d PD B 2
H30B H 0.4578 -0.0726 0.6658 0.061 Uiso 0.313(14) 1 calc PR B 2
C31B C 0.3729(17) -0.0429(9) 0.5593(15) 0.074(8) Uiso 0.313(14) 1 d PD B 2
H31B H 0.3273 -0.0724 0.5425 0.089 Uiso 0.313(14) 1 calc PR B 2
C32B C 0.3843(13) 0.0099(10) 0.5203(9) 0.039(5) Uiso 0.313(14) 1 d PD B 2
H32B H 0.3492 0.0203 0.4700 0.047 Uiso 0.313(14) 1 calc PR B 2
C33B C 0.4560(16) 0.0451(6) 0.5673(15) 0.044(5) Uiso 0.313(14) 1 d PD B 2
H33B H 0.4741 0.0830 0.5550 0.053 Uiso 0.313(14) 1 calc PR B 2
C19B C 0.0665(4) -0.0585(3) 0.6886(4) 0.0619(16) Uani 1 1 d . B .
H19B H 0.0307 -0.0473 0.7269 0.074 Uiso 1 1 calc R . .
C20B C 0.0488(4) -0.0404(3) 0.6083(4) 0.0612(17) Uani 1 1 d . B .
H20B H -0.0018 -0.0159 0.5836 0.073 Uiso 1 1 calc R . .
C21B C 0.1210(5) -0.0657(3) 0.5718(4) 0.0627(16) Uani 1 1 d . B .
H21B H 0.1280 -0.0606 0.5190 0.075 Uiso 1 1 calc R . .
C22B C 0.1810(4) -0.1006(2) 0.6304(4) 0.0593(16) Uani 1 1 d . B .
H22B H 0.2346 -0.1227 0.6225 0.071 Uiso 1 1 calc R . .
C23B C 0.1473(4) -0.0964(2) 0.7010(4) 0.0552(15) Uani 1 1 d . B .
H23B H 0.1736 -0.1154 0.7487 0.066 Uiso 1 1 calc R . .
C2B C 0.3537(4) 0.1014(3) 0.6668(4) 0.0545(14) Uani 1 1 d . B .
O2B O 0.3605(4) 0.1496(2) 0.6853(3) 0.0932(16) Uani 1 1 d . . .
C1B C 0.2173(4) 0.0419(2) 0.5832(3) 0.0474(13) Uani 1 1 d . B .
O1B O 0.1710(3) 0.06677(18) 0.5287(2) 0.0597(10) Uani 1 1 d . . .
C5B C 0.1642(4) 0.0613(2) 0.7098(3) 0.0386(11) Uani 1 1 d . B .
N1B N 0.1106(3) 0.10739(19) 0.7045(3) 0.0490(11) Uani 1 1 d D . .
H1B H 0.128(4) 0.1355(17) 0.738(3) 0.059 Uiso 1 1 d D . .
C6B C 0.0248(4) 0.1182(3) 0.6411(4) 0.0673(17) Uani 1 1 d . B .
H6D H 0.0227 0.0895 0.5994 0.101 Uiso 1 1 calc R . .
H6E H 0.0291 0.1570 0.6195 0.101 Uiso 1 1 calc R . .
H6F H -0.0337 0.1153 0.6630 0.101 Uiso 1 1 calc R . .
C4B C 0.2398(4) 0.0384(2) 0.7710(3) 0.0383(11) Uani 1 1 d . B .
C3B C 0.3158(4) 0.0085(2) 0.7420(3) 0.0384(11) Uani 1 1 d . B .
C13B C 0.2229(4) 0.0352(2) 0.8558(3) 0.0457(12) Uani 1 1 d . . .
C14B C 0.2200(5) -0.0175(3) 0.8962(3) 0.0588(15) Uani 1 1 d . B .
H14B H 0.2257 -0.0530 0.8702 0.071 Uiso 1 1 calc R . .
C15B C 0.2086(5) -0.0173(3) 0.9760(4) 0.0706(18) Uani 1 1 d . . .
H15B H 0.2072 -0.0528 1.0030 0.085 Uiso 1 1 calc R B .
C16B C 0.1994(6) 0.0343(4) 1.0146(4) 0.081(2) Uani 1 1 d . B .
H16B H 0.1922 0.0339 1.0678 0.097 Uiso 1 1 calc R . .
C17B C 0.2007(5) 0.0871(3) 0.9749(4) 0.076(2) Uani 1 1 d . . .
H17B H 0.1925 0.1223 1.0007 0.091 Uiso 1 1 calc R B .
C18B C 0.2146(4) 0.0875(3) 0.8958(3) 0.0572(15) Uani 1 1 d . B .
H18B H 0.2182 0.1232 0.8698 0.069 Uiso 1 1 calc R . .
C7B C 0.3910(4) -0.0238(2) 0.7999(3) 0.0430(12) Uani 1 1 d . . .
C8B C 0.4022(4) -0.0844(2) 0.7981(3) 0.0552(14) Uani 1 1 d . B .
H8B H 0.3586 -0.1068 0.7617 0.066 Uiso 1 1 calc R . .
C9B C 0.4781(5) -0.1119(3) 0.8505(4) 0.078(2) Uani 1 1 d . . .
H9B H 0.4849 -0.1526 0.8488 0.094 Uiso 1 1 calc R B .
C10B C 0.5422(5) -0.0799(4) 0.9041(5) 0.091(2) Uani 1 1 d . B .
H10B H 0.5940 -0.0984 0.9379 0.109 Uiso 1 1 calc R . .
C11B C 0.5304(5) -0.0200(4) 0.9082(5) 0.088(2) Uani 1 1 d . . .
H11B H 0.5731 0.0018 0.9461 0.106 Uiso 1 1 calc R B .
C12B C 0.4549(4) 0.0084(3) 0.8563(4) 0.0599(15) Uani 1 1 d . B .
H12B H 0.4476 0.0490 0.8595 0.072 Uiso 1 1 calc R . .
B1 B 0.3299(7) 0.7557(3) 0.7261(5) 0.069(2) Uani 1 1 d . . .
F1 F 0.3460(4) 0.79984(18) 0.6781(3) 0.1046(15) Uani 1 1 d . . .
F2 F 0.4089(5) 0.7211(4) 0.7322(8) 0.267(6) Uani 1 1 d . . .
F3 F 0.2629(5) 0.7175(3) 0.6967(4) 0.164(3) Uani 1 1 d . . .
F4 F 0.3242(10) 0.7709(4) 0.7961(4) 0.268(7) Uani 1 1 d . . .
B2 B 0.7935(6) 0.0187(4) 0.6845(7) 0.086(3) Uani 1 1 d . . .
F5 F 0.8760(4) 0.0232(2) 0.7401(4) 0.134(2) Uani 1 1 d . . .
F6 F 0.7417(4) 0.0681(2) 0.6833(3) 0.129(2) Uani 1 1 d . . .
F7 F 0.8204(6) 0.0110(6) 0.6153(5) 0.271(6) Uani 1 1 d . . .
F8 F 0.7392(6) -0.0253(3) 0.6898(8) 0.239(5) Uani 1 1 d . . .

loop_
_atom_site_aniso_label
_atom_site_aniso_U_11
_atom_site_aniso_U_22
_atom_site_aniso_U_33
_atom_site_aniso_U_23
_atom_site_aniso_U_13
_atom_site_aniso_U_12
Fe2A 0.0389(4) 0.0523(5) 0.0364(4) 0.0016(3) 0.0141(3) 0.0032(3)
Fe1A 0.0364(4) 0.0418(4) 0.0384(4) -0.0065(3) 0.0041(3) -0.0041(3)
C23A 0.056(4) 0.079(4) 0.071(4) -0.005(3) -0.025(3) -0.020(3)
C2A 0.047(3) 0.066(4) 0.063(4) 0.003(3) 0.025(3) -0.014(3)
O2A 0.097(4) 0.067(3) 0.137(5) -0.037(3) 0.050(3) -0.039(3)
C1A 0.049(3) 0.051(3) 0.042(3) -0.005(2) 0.007(2) -0.002(3)
O1A 0.068(3) 0.070(3) 0.053(2) 0.019(2) 0.000(2) 0.007(2)
C5A 0.035(3) 0.044(3) 0.040(3) -0.006(2) 0.013(2) -0.004(2)
N1A 0.049(3) 0.058(3) 0.052(3) -0.004(2) 0.012(2) 0.006(2)
C6A 0.059(4) 0.085(5) 0.076(5) 0.008(4) 0.007(3) 0.026(4)
C4A 0.030(2) 0.043(3) 0.034(2) -0.006(2) 0.008(2) -0.004(2)
C3A 0.034(3) 0.041(3) 0.035(2) -0.001(2) 0.004(2) -0.003(2)
C13A 0.040(3) 0.047(3) 0.041(3) -0.004(2) 0.015(2) 0.001(2)
C14A 0.046(3) 0.077(4) 0.051(3) -0.003(3) 0.020(3) -0.013(3)
C15A 0.075(5) 0.090(5) 0.067(4) 0.001(4) 0.038(4) -0.014(4)
C16A 0.084(5) 0.091(5) 0.040(3) 0.000(3) 0.028(3) 0.000(4)
C17A 0.062(4) 0.123(6) 0.045(4) -0.017(4) 0.008(3) 0.004(4)
C18A 0.047(3) 0.108(5) 0.049(3) -0.020(3) 0.016(3) -0.012(3)
C7A 0.040(3) 0.049(3) 0.029(2) -0.001(2) 0.010(2) 0.006(2)
C8A 0.047(3) 0.059(3) 0.051(3) 0.009(3) 0.010(3) 0.004(3)
C9A 0.094(5) 0.055(4) 0.062(4) 0.014(3) 0.028(4) 0.012(3)
C10A 0.073(5) 0.082(5) 0.051(4) 0.008(3) 0.005(3) 0.031(4)
C11A 0.053(4) 0.098(5) 0.049(4) -0.003(3) -0.006(3) 0.008(4)
C12A 0.051(3) 0.065(4) 0.048(3) -0.002(3) 0.000(3) 0.000(3)
Fe2B 0.0380(4) 0.0454(4) 0.0458(4) 0.0032(3) 0.0152(3) 0.0050(3)
Fe1B 0.0344(4) 0.0345(4) 0.0401(4) -0.0022(3) 0.0061(3) 0.0013(3)
C19B 0.052(4) 0.056(4) 0.081(5) -0.018(3) 0.021(3) -0.019(3)
C20B 0.040(3) 0.048(3) 0.088(5) -0.007(3) -0.007(3) -0.001(3)
C21B 0.070(4) 0.058(4) 0.053(4) -0.016(3) -0.005(3) -0.010(3)
C22B 0.055(4) 0.037(3) 0.083(4) -0.015(3) 0.006(3) -0.002(3)
C23B 0.062(4) 0.038(3) 0.060(4) 0.004(3) -0.003(3) -0.012(3)
C2B 0.048(3) 0.055(4) 0.067(4) 0.004(3) 0.028(3) -0.007(3)
O2B 0.105(4) 0.051(3) 0.134(5) -0.016(3) 0.049(3) -0.021(3)
C1B 0.049(3) 0.042(3) 0.053(3) -0.002(2) 0.015(3) 0.008(2)
O1B 0.062(3) 0.068(3) 0.050(2) 0.019(2) 0.013(2) 0.018(2)
C5B 0.042(3) 0.034(3) 0.043(3) 0.004(2) 0.016(2) -0.005(2)
N1B 0.051(3) 0.040(2) 0.058(3) -0.003(2) 0.014(2) 0.006(2)
C6B 0.055(4) 0.067(4) 0.079(4) 0.005(3) 0.012(3) 0.019(3)
C4B 0.040(3) 0.035(2) 0.042(3) -0.003(2) 0.010(2) -0.006(2)
C3B 0.038(3) 0.034(2) 0.044(3) -0.002(2) 0.009(2) -0.005(2)
C13B 0.043(3) 0.054(3) 0.041(3) -0.007(2) 0.012(2) -0.004(2)
C14B 0.070(4) 0.061(4) 0.051(3) -0.004(3) 0.024(3) -0.015(3)
C15B 0.086(5) 0.079(5) 0.052(4) 0.001(3) 0.027(3) -0.020(4)
C16B 0.088(5) 0.110(6) 0.051(4) -0.016(4) 0.026(4) -0.019(5)
C17B 0.079(5) 0.085(5) 0.062(4) -0.027(4) 0.010(4) 0.013(4)
C18B 0.064(4) 0.056(3) 0.050(3) -0.006(3) 0.007(3) 0.002(3)
C7B 0.037(3) 0.048(3) 0.045(3) 0.007(2) 0.009(2) -0.004(2)
C8B 0.051(3) 0.053(3) 0.058(3) 0.012(3) 0.000(3) 0.001(3)
C9B 0.063(4) 0.073(4) 0.092(5) 0.034(4) -0.001(4) 0.009(4)
C10B 0.064(5) 0.099(6) 0.095(6) 0.038(5) -0.019(4) 0.007(4)
C11B 0.054(4) 0.124(7) 0.074(5) 0.006(5) -0.019(4) -0.022(4)
C12B 0.049(3) 0.066(4) 0.062(4) 0.000(3) 0.003(3) -0.011(3)
B1 0.096(6) 0.043(4) 0.061(5) 0.006(3) -0.003(4) 0.001(4)
F1 0.152(4) 0.064(2) 0.103(3) 0.022(2) 0.040(3) 0.029(3)
F2 0.127(6) 0.201(7) 0.488(17) 0.240(10) 0.092(8) 0.058(5)
F3 0.171(6) 0.188(6) 0.124(5) -0.026(4) 0.008(4) -0.080(5)
F4 0.506(18) 0.220(9) 0.106(5) -0.060(5) 0.126(8) -0.204(11)
B2 0.065(5) 0.065(5) 0.122(8) -0.050(5) 0.004(5) -0.001(4)
F5 0.110(4) 0.122(4) 0.148(5) -0.040(4) -0.030(4) 0.019(3)
F6 0.128(4) 0.093(3) 0.150(5) -0.030(3) -0.014(4) 0.036(3)
F7 0.164(7) 0.476(18) 0.161(7) -0.183(10) 0.004(6) 0.055(9)
F8 0.150(7) 0.092(4) 0.462(17) 0.008(7) 0.029(9) -0.027(4)

loop_
_atom_type_symbol
_atom_type_description
_atom_type_scat_dispersion_real
_atom_type_scat_dispersion_imag
_atom_type_scat_source
C C 0.0033 0.0016 'International Tables Vol C Tables 4.2.6.8 and 6.1.1.4'
H H 0.0000 0.0000 'International Tables Vol C Tables 4.2.6.8 and 6.1.1.4'
B B 0.0013 0.0007 'International Tables Vol C Tables 4.2.6.8 and 6.1.1.4'
N N 0.0061 0.0033 'International Tables Vol C Tables 4.2.6.8 and 6.1.1.4'
O O 0.0106 0.0060 'International Tables Vol C Tables 4.2.6.8 and 6.1.1.4'
F F 0.0171 0.0103 'International Tables Vol C Tables 4.2.6.8 and 6.1.1.4'
Fe Fe 0.3463 0.8444 'International Tables Vol C Tables 4.2.6.8 and 6.1.1.4'

loop_
_geom_angle_atom_site_label_1
_geom_angle_atom_site_label_2
_geom_angle_atom_site_label_3
_geom_angle
C2A Fe2A C1A 88.9(3)
C2A Fe2A C3A 85.3(2)
C1A Fe2A C3A 96.1(2)
C2A Fe2A C25A 92.3(3)
C1A Fe2A C25A 106.7(4)
C3A Fe2A C25A 157.0(4)
C2A Fe2A C24A 91.8(3)
C1A Fe2A C24A 146.5(4)
C3A Fe2A C24A 117.3(4)
C25A Fe2A C24A 39.9(3)
C2A Fe2A C31A 109.7(7)
C1A Fe2A C31A 92.7(5)
C3A Fe2A C31A 162.8(5)
C25A Fe2A C31A 22.2(5)
C24A Fe2A C31A 55.7(5)
C2A Fe2A C30A 89.5(5)
C1A Fe2A C30A 126.5(8)
C3A Fe2A C30A 136.9(8)
C25A Fe2A C30A 20.1(5)
C24A Fe2A C30A 20.1(6)
C31A Fe2A C30A 39.0(5)
C2A Fe2A C26A 126.1(4)
C1A Fe2A C26A 87.5(3)
C3A Fe2A C26A 148.6(4)
C25A Fe2A C26A 38.7(3)
C24A Fe2A C26A 65.3(3)
C31A Fe2A C26A 17.3(5)
C30A Fe2A C26A 52.4(6)
C2A Fe2A C33A 146.9(8)
C1A Fe2A C33A 123.2(8)
C3A Fe2A C33A 97.7(5)
C25A Fe2A C33A 72.2(5)
C24A Fe2A C33A 57.4(6)
C31A Fe2A C33A 65.1(6)
C30A Fe2A C33A 65.9(6)
C26A Fe2A C33A 55.6(5)
C2A Fe2A C29A 108.3(7)
C1A Fe2A C29A 154.5(4)
C3A Fe2A C29A 103.7(5)
C25A Fe2A C29A 55.4(5)
C24A Fe2A C29A 21.6(5)
C31A Fe2A C29A 64.2(5)
C30A Fe2A C29A 38.6(5)
C26A Fe2A C29A 67.2(5)
C33A Fe2A C29A 38.9(5)
C2A Fe2A C27A 156.3(3)
C1A Fe2A C27A 105.4(4)
C3A Fe2A C27A 111.2(4)
C25A Fe2A C27A 65.8(3)
C24A Fe2A C27A 65.8(3)
C31A Fe2A C27A 52.0(5)
C30A Fe2A C27A 66.9(5)
C26A Fe2A C27A 38.7(3)
C33A Fe2A C27A 20.2(5)
C29A Fe2A C27A 52.5(5)
C2A Fe2A C28A 125.8(4)
C1A Fe2A C28A 143.5(4)
C3A Fe2A C28A 97.3(3)
C25A Fe2A C28A 65.8(3)
C24A Fe2A C28A 39.5(4)
C31A Fe2A C28A 67.3(5)
C30A Fe2A C28A 53.1(6)
C26A Fe2A C28A 64.2(3)
C33A Fe2A C28A 21.1(5)
C29A Fe2A C28A 18.7(5)
C27A Fe2A C28A 38.2(3)
C5A Fe1A C1A 79.0(2)
C5A Fe1A C3A 75.7(2)
C1A Fe1A C3A 90.2(2)
C5A Fe1A C23A 112.5(3)
C1A Fe1A C23A 91.8(3)
C3A Fe1A C23A 171.7(2)
C5A Fe1A C19A 99.4(2)
C1A Fe1A C19A 127.3(2)
C3A Fe1A C19A 141.2(2)
C23A Fe1A C19A 39.6(3)
C5A Fe1A C22A 149.9(2)
C1A Fe1A C22A 89.4(2)
C3A Fe1A C22A 132.5(2)
C23A Fe1A C22A 39.5(3)
C19A Fe1A C22A 65.8(3)
C5A Fe1A C4A 41.6(2)
C1A Fe1A C4A 99.8(2)
C3A Fe1A C4A 40.15(18)
C23A Fe1A C4A 146.9(3)
C19A Fe1A C4A 113.5(2)
C22A Fe1A C4A 167.6(2)
C5A Fe1A C20A 121.6(2)
C1A Fe1A C20A 153.3(2)
C3A Fe1A C20A 110.3(2)
C23A Fe1A C20A 65.6(3)
C19A Fe1A C20A 39.5(2)
C22A Fe1A C20A 64.2(3)
C4A Fe1A C20A 106.9(2)
C5A Fe1A C21A 159.4(2)
C1A Fe1A C21A 121.0(2)
C3A Fe1A C21A 106.9(2)
C23A Fe1A C21A 65.3(3)
C19A Fe1A C21A 65.4(3)
C22A Fe1A C21A 38.2(2)
C4A Fe1A C21A 129.6(2)
C20A Fe1A C21A 37.9(2)
C5A Fe1A Fe2A 89.31(15)
C1A Fe1A Fe2A 46.49(16)
C3A Fe1A Fe2A 48.73(14)
C23A Fe1A Fe2A 129.4(2)
C19A Fe1A Fe2A 168.22(19)
C22A Fe1A Fe2A 102.8(2)
C4A Fe1A Fe2A 78.27(13)
C20A Fe1A Fe2A 139.71(17)
C21A Fe1A Fe2A 107.95(18)
C25A C24A C28A 107.2(7)
C25A C24A Fe2A 70.1(5)
C28A C24A Fe2A 72.1(5)
C25A C24A H24A 126.4
C28A C24A H24A 126.4
Fe2A C24A H24A 123.1
C26A C25A C24A 107.3(7)
C26A C25A Fe2A 71.8(5)
C24A C25A Fe2A 70.1(5)
C26A C25A H25A 126.3
C24A C25A H25A 126.4
Fe2A C25A H25A 123.5
C25A C26A C27A 109.8(8)
C25A C26A Fe2A 69.5(5)
C27A C26A Fe2A 71.3(5)
C25A C26A H26A 125.1
C27A C26A H26A 125.1
Fe2A C26A H26A 125.6
C28A C27A C26A 107.2(7)
C28A C27A Fe2A 71.0(5)
C26A C27A Fe2A 70.0(5)
C28A C27A H27A 126.4
C26A C27A H27A 126.4
Fe2A C27A H27A 124.3
C27A C28A C24A 108.5(7)
C27A C28A Fe2A 70.8(5)
C24A C28A Fe2A 68.4(5)
C27A C28A H28A 125.8
C24A C28A H28A 125.7
Fe2A C28A H28A 126.6
C30A C29A C33A 109.2(11)
C30A C29A Fe2A 69.0(10)
C33A C29A Fe2A 70.4(9)
C30A C29A H29A 125.4
C33A C29A H29A 125.5
Fe2A C29A H29A 126.7
C31A C30A C29A 107.0(12)
C31A C30A Fe2A 70.5(10)
C29A C30A Fe2A 72.4(10)
C31A C30A H30A 126.5
C29A C30A H30A 126.6
Fe2A C30A H30A 122.4
C30A C31A C32A 108.9(13)
C30A C31A Fe2A 70.5(10)
C32A C31A Fe2A 73.3(10)
C30A C31A H31A 125.6
C32A C31A H31A 125.5
Fe2A C31A H31A 122.2
C33A C32A C31A 108.4(12)
C33A C32A Fe2A 69.9(10)
C31A C32A Fe2A 68.2(10)
C33A C32A H32A 125.7
C31A C32A H32A 125.9
Fe2A C32A H32A 127.6
C32A C33A C29A 106.3(11)
C32A C33A Fe2A 71.9(10)
C29A C33A Fe2A 70.7(9)
C32A C33A H33A 126.9
C29A C33A H33A 126.8
Fe2A C33A H33A 122.3
C23A C19A C20A 106.8(6)
C23A C19A Fe1A 70.0(4)
C20A C19A Fe1A 71.4(4)
C23A C19A H19A 126.6
C20A C19A H19A 126.6
Fe1A C19A H19A 123.6
C21A C20A C19A 108.7(6)
C21A C20A Fe1A 71.5(4)
C19A C20A Fe1A 69.0(4)
C21A C20A H20A 125.6
C19A C20A H20A 125.7
Fe1A C20A H20A 125.4
C20A C21A C22A 108.3(6)
C20A C21A Fe1A 70.6(4)
C22A C21A Fe1A 69.2(4)
C20A C21A H21A 125.9
C22A C21A H21A 125.9
Fe1A C21A H21A 125.9
C21A C22A C23A 109.2(7)
C21A C22A Fe1A 72.6(4)
C23A C22A Fe1A 70.1(4)
C21A C22A H22A 125.4
C23A C22A H22A 125.4
Fe1A C22A H22A 123.5
C22A C23A C19A 107.0(6)
C22A C23A Fe1A 70.4(4)
C19A C23A Fe1A 70.4(4)
C22A C23A H23A 126.5
C19A C23A H23A 126.5
Fe1A C23A H23A 124.3
O2A C2A Fe2A 179.0(7)
O1A C1A Fe2A 140.5(5)
O1A C1A Fe1A 135.5(5)
Fe2A C1A Fe1A 83.9(2)
N1A C5A C4A 131.7(5)
N1A C5A Fe1A 148.2(4)
C4A C5A Fe1A 79.6(3)
C5A N1A C6A 124.5(5)
C5A N1A H1A 116(4)
C6A N1A H1A 120(4)
N1A C6A H6A 109.5
N1A C6A H6B 109.5
H6A C6A H6B 109.5
N1A C6A H6C 109.5
H6A C6A H6C 109.5
H6B C6A H6C 109.5
C5A C4A C3A 114.3(4)
C5A C4A C13A 119.9(4)
C3A C4A C13A 125.0(4)
C5A C4A Fe1A 58.8(2)
C3A C4A Fe1A 68.2(3)
C13A C4A Fe1A 136.1(3)
C4A C3A C7A 116.9(4)
C4A C3A Fe2A 121.3(3)
C7A C3A Fe2A 119.8(3)
C4A C3A Fe1A 71.7(3)
C7A C3A Fe1A 135.1(3)
Fe2A C3A Fe1A 79.12(17)
C18A C13A C14A 118.9(5)
C18A C13A C4A 119.0(5)
C14A C13A C4A 121.8(5)
C15A C14A C13A 120.7(6)
C15A C14A H14A 119.6
C13A C14A H14A 119.6
C14A C15A C16A 120.5(6)
C14A C15A H15A 119.8
C16A C15A H15A 119.8
C17A C16A C15A 118.8(6)
C17A C16A H16A 120.6
C15A C16A H16A 120.6
C16A C17A C18A 120.4(6)
C16A C17A H17A 119.8
C18A C17A H17A 119.8
C13A C18A C17A 120.6(6)
C13A C18A H18A 119.7
C17A C18A H18A 119.7
C8A C7A C12A 117.2(5)
C8A C7A C3A 122.8(5)
C12A C7A C3A 120.0(5)
C7A C8A C9A 121.1(6)
C7A C8A H8A 119.4
C9A C8A H8A 119.4
C10A C9A C8A 119.3(6)
C10A C9A H9A 120.4
C8A C9A H9A 120.4
C11A C10A C9A 120.3(6)
C11A C10A H10A 119.9
C9A C10A H10A 119.9
C10A C11A C12A 120.3(6)
C10A C11A H11A 119.8
C12A C11A H11A 119.8
C11A C12A C7A 121.7(6)
C11A C12A H12A 119.2
C7A C12A H12A 119.2
C2B Fe2B C1B 88.1(3)
C2B Fe2B C3B 87.2(2)
C1B Fe2B C3B 96.7(2)
C2B Fe2B C29B 99.3(7)
C1B Fe2B C29B 152.1(6)
C3B Fe2B C29B 110.4(6)
C2B Fe2B C27B 101.4(4)
C1B Fe2B C27B 98.0(4)
C3B Fe2B C27B 163.2(3)
C29B Fe2B C27B 54.3(5)
C2B Fe2B C30B 137.4(8)
C1B Fe2B C30B 132.3(8)
C3B Fe2B C30B 98.5(5)
C29B Fe2B C30B 39.2(5)
C27B Fe2B C30B 65.3(5)
C2B Fe2B C28B 88.5(3)
C1B Fe2B C28B 135.3(4)
C3B Fe2B C28B 127.6(4)
C29B Fe2B C28B 20.5(6)
C27B Fe2B C28B 39.6(3)
C30B Fe2B C28B 54.7(6)
C2B Fe2B C26B 139.5(4)
C1B Fe2B C26B 90.3(3)
C3B Fe2B C26B 133.1(4)
C29B Fe2B C26B 66.7(5)
C27B Fe2B C26B 38.9(3)
C30B Fe2B C26B 47.9(6)
C28B Fe2B C26B 65.1(3)
C2B Fe2B C33B 88.9(4)
C1B Fe2B C33B 114.7(7)
C3B Fe2B C33B 148.2(7)
C29B Fe2B C33B 39.5(5)
C27B Fe2B C33B 21.0(4)
C30B Fe2B C33B 64.4(6)
C28B Fe2B C33B 20.7(5)
C26B Fe2B C33B 55.5(5)
C2B Fe2B C31B 152.7(7)
C1B Fe2B C31B 95.2(6)
C3B Fe2B C31B 119.1(7)
C29B Fe2B C31B 66.4(6)
C27B Fe2B C31B 51.3(6)
C30B Fe2B C31B 38.6(5)
C28B Fe2B C31B 70.2(6)
C26B Fe2B C31B 14.2(5)
C33B Fe2B C31B 65.1(6)
C2B Fe2B C24B 113.9(4)
C1B Fe2B C24B 153.7(3)
C3B Fe2B C24B 98.5(3)
C29B Fe2B C24B 18.7(6)
C27B Fe2B C24B 64.9(3)
C30B Fe2B C24B 23.5(6)
C28B Fe2B C24B 38.4(3)
C26B Fe2B C24B 63.8(3)
C33B Fe2B C24B 54.9(6)
C31B Fe2B C24B 58.6(6)
C2B Fe2B C25B 151.6(4)
C1B Fe2B C25B 117.6(4)
C3B Fe2B C25B 100.5(3)
C29B Fe2B C25B 52.4(6)
C27B Fe2B C25B 65.3(3)
C30B Fe2B C25B 14.8(6)
C28B Fe2B C25B 65.1(3)
C26B Fe2B C25B 38.3(3)
C33B Fe2B C25B 70.1(5)
C31B Fe2B C25B 26.4(6)
C24B Fe2B C25B 38.2(3)
C5B Fe1B C1B 79.6(2)
C5B Fe1B C3B 75.9(2)
C1B Fe1B C3B 91.5(2)
C5B Fe1B C19B 101.5(2)
C1B Fe1B C19B 137.7(3)
C3B Fe1B C19B 130.2(2)
C5B Fe1B C20B 105.8(2)
C1B Fe1B C20B 99.0(3)
C3B Fe1B C20B 169.5(2)
C19B Fe1B C20B 39.4(2)
C5B Fe1B C4B 41.8(2)
C1B Fe1B C4B 101.0(2)
C3B Fe1B C4B 40.10(19)
C19B Fe1B C4B 107.4(2)
C20B Fe1B C4B 136.1(2)
C5B Fe1B C21B 138.8(2)
C1B Fe1B C21B 85.6(2)
C3B Fe1B C21B 143.2(2)
C19B Fe1B C21B 65.7(3)
C20B Fe1B C21B 39.1(2)
C4B Fe1B C21B 173.0(2)
C5B Fe1B C23B 129.8(2)
C1B Fe1B C23B 148.5(2)
C3B Fe1B C23B 105.5(2)
C19B Fe1B C23B 38.9(2)
C20B Fe1B C23B 65.2(2)
C4B Fe1B C23B 109.1(2)
C21B Fe1B C23B 64.8(2)
C5B Fe1B C22B 166.1(2)
C1B Fe1B C22B 111.4(2)
C3B Fe1B C22B 111.2(2)
C19B Fe1B C22B 64.6(2)
C20B Fe1B C22B 65.0(2)
C4B Fe1B C22B 138.0(2)
C21B Fe1B C22B 39.0(2)
C23B Fe1B C22B 37.8(2)
C5B Fe1B Fe2B 89.54(15)
C1B Fe1B Fe2B 47.10(16)
C3B Fe1B Fe2B 49.28(14)
C19B Fe1B Fe2B 168.49(18)
C20B Fe1B Fe2B 140.3(2)
C4B Fe1B Fe2B 78.70(14)
C21B Fe1B Fe2B 107.86(19)
C23B Fe1B Fe2B 130.23(17)
C22B Fe1B Fe2B 104.21(18)
C28B C24B C25B 109.0(7)
C28B C24B Fe2B 68.9(5)
C25B C24B Fe2B 70.8(5)
C28B C24B H24B 125.5
C25B C24B H24B 125.4
Fe2B C24B H24B 126.4
C26B C25B C24B 106.7(7)
C26B C25B Fe2B 69.3(5)
C24B C25B Fe2B 71.0(5)
C26B C25B H25B 126.6
C24B C25B H25B 126.7
Fe2B C25B H25B 124.7
C27B C26B C25B 109.6(8)
C27B C26B Fe2B 69.4(5)
C25B C26B Fe2B 72.4(5)
C27B C26B H26B 125.1
C25B C26B H26B 125.3
Fe2B C26B H26B 124.6
C26B C27B C28B 107.4(7)
C26B C27B Fe2B 71.7(5)
C28B C27B Fe2B 71.1(5)
C26B C27B H27B 126.4
C28B C27B H27B 126.2
Fe2B C27B H27B 122.6
C24B C28B C27B 107.3(7)
C24B C28B Fe2B 72.7(5)
C27B C28B Fe2B 69.3(5)
C24B C28B H28B 126.3
C27B C28B H28B 126.5
Fe2B C28B H28B 123.3
C30B C29B C33B 105.4(11)
C30B C29B Fe2B 70.5(10)
C33B C29B Fe2B 71.5(9)
C30B C29B H29B 127.1
C33B C29B H29B 127.5
Fe2B C29B H29B 122.5
C29B C30B C31B 111.3(12)
C29B C30B Fe2B 70.3(10)
C31B C30B Fe2B 72.4(12)
C29B C30B H30B 124.5
C31B C30B H30B 124.2
Fe2B C30B H30B 124.5
C32B C31B C30B 105.0(14)
C32B C31B Fe2B 72.5(11)
C30B C31B Fe2B 69.0(11)
C32B C31B H31B 127.3
C30B C31B H31B 127.6
Fe2B C31B H31B 122.9
C31B C32B C33B 110.7(12)
C31B C32B Fe2B 69.9(11)
C33B C32B Fe2B 69.1(9)
C31B C32B H32B 124.9
C33B C32B H32B 124.5
Fe2B C32B H32B 127.9
C32B C33B C29B 107.4(11)
C32B C33B Fe2B 72.9(9)
C29B C33B Fe2B 69.0(10)
C32B C33B H33B 126.5
C29B C33B H33B 126.1
Fe2B C33B H33B 123.4
C23B C19B C20B 108.2(6)
C23B C19B Fe1B 72.5(3)
C20B C19B Fe1B 70.8(3)
C23B C19B H19B 125.9
C20B C19B H19B 125.9
Fe1B C19B H19B 122.4
C21B C20B C19B 107.7(5)
C21B C20B Fe1B 71.3(3)
C19B C20B Fe1B 69.7(3)
C21B C20B H20B 126.1
C19B C20B H20B 126.1
Fe1B C20B H20B 124.5
C20B C21B C22B 107.1(6)
C20B C21B Fe1B 69.6(3)
C22B C21B Fe1B 71.4(3)
C20B C21B H21B 126.4
C22B C21B H21B 126.4
Fe1B C21B H21B 124.2
C23B C22B C21B 108.8(6)
C23B C22B Fe1B 70.9(3)
C21B C22B Fe1B 69.7(3)
C23B C22B H22B 125.6
C21B C22B H22B 125.6
Fe1B C22B H22B 125.5
C22B C23B C19B 108.1(5)
C22B C23B Fe1B 71.4(3)
C19B C23B Fe1B 68.5(3)
C22B C23B H23B 126.0
C19B C23B H23B 126.0
Fe1B C23B H23B 125.7
O2B C2B Fe2B 177.8(5)
O1B C1B Fe2B 142.8(5)
O1B C1B Fe1B 134.5(5)
Fe2B C1B Fe1B 82.6(2)
N1B C5B C4B 133.4(5)
N1B C5B Fe1B 147.0(4)
C4B C5B Fe1B 79.0(3)
C5B N1B C6B 124.8(5)
C5B N1B H1B 118(4)
C6B N1B H1B 117(4)
N1B C6B H6D 109.5
N1B C6B H6E 109.5
H6D C6B H6E 109.5
N1B C6B H6F 109.5
H6D C6B H6F 109.5
H6E C6B H6F 109.5
C3B C4B C5B 114.3(4)
C3B C4B C13B 125.0(4)
C5B C4B C13B 119.1(4)
C3B C4B Fe1B 67.8(3)
C5B C4B Fe1B 59.2(3)
C13B C4B Fe1B 132.9(3)
C4B C3B C7B 118.7(4)
C4B C3B Fe2B 121.3(3)
C7B C3B Fe2B 117.5(3)
C4B C3B Fe1B 72.1(3)
C7B C3B Fe1B 136.9(3)
Fe2B C3B Fe1B 78.87(18)
C18B C13B C14B 118.9(5)
C18B C13B C4B 118.2(5)
C14B C13B C4B 122.8(5)
C13B C14B C15B 119.9(6)
C13B C14B H14B 120.1
C15B C14B H14B 120.1
C16B C15B C14B 120.8(7)
C16B C15B H15B 119.6
C14B C15B H15B 119.6
C15B C16B C17B 120.0(6)
C15B C16B H16B 120.0
C17B C16B H16B 120.0
C16B C17B C18B 119.7(6)
C16B C17B H17B 120.1
C18B C17B H17B 120.1
C13B C18B C17B 120.6(6)
C13B C18B H18B 119.7
C17B C18B H18B 119.7
C8B C7B C12B 118.7(5)
C8B C7B C3B 122.9(5)
C12B C7B C3B 118.4(5)
C7B C8B C9B 120.5(6)
C7B C8B H8B 119.8
C9B C8B H8B 119.8
C10B C9B C8B 120.5(7)
C10B C9B H9B 119.7
C8B C9B H9B 119.7
C9B C10B C11B 119.7(6)
C9B C10B H10B 120.2
C11B C10B H10B 120.2
C10B C11B C12B 120.7(7)
C10B C11B H11B 119.7
C12B C11B H11B 119.7
C7B C12B C11B 119.9(6)
C7B C12B H12B 120.1
C11B C12B H12B 120.0
F4 B1 F3 112.0(9)
F4 B1 F2 106.8(10)
F3 B1 F2 98.9(8)
F4 B1 F1 114.9(7)
F3 B1 F1 117.2(7)
F2 B1 F1 104.8(8)
F8 B2 F7 103.7(9)
F8 B2 F6 109.7(8)
F7 B2 F6 110.2(11)
F8 B2 F5 116.8(11)
F7 B2 F5 106.8(8)
F6 B2 F5 109.4(6)

loop_
_geom_bond_atom_site_label_1
_geom_bond_atom_site_label_2
_geom_bond_distance
Fe2A C2A 1.769(7)
Fe2A C1A 1.867(6)
Fe2A C3A 1.960(5)
Fe2A C25A 2.094(9)
Fe2A C24A 2.094(9)
Fe2A C31A 2.095(17)
Fe2A C30A 2.10(2)
Fe2A C26A 2.123(9)
Fe2A C33A 2.136(18)
Fe2A C29A 2.140(16)
Fe2A C27A 2.140(9)
Fe2A C28A 2.143(9)
Fe1A C5A 1.832(5)
Fe1A C1A 1.962(6)
Fe1A C3A 2.059(5)
Fe1A C23A 2.078(6)
Fe1A C19A 2.082(7)
Fe1A C22A 2.082(7)
Fe1A C4A 2.105(4)
Fe1A C20A 2.113(6)
Fe1A C21A 2.125(6)
C24A C25A 1.428(11)
C24A C28A 1.432(13)
C24A H24A 0.9300
C25A C26A 1.398(11)
C25A H25A 0.9300
C26A C27A 1.413(11)
C26A H26A 0.9300
C27A C28A 1.402(11)
C27A H27A 0.9300
C28A H28A 0.9300
C29A C30A 1.400(15)
C29A C33A 1.423(19)
C29A H29A 0.9300
C30A C31A 1.399(16)
C30A H30A 0.9300
C31A C32A 1.404(16)
C31A H31A 0.9300
C32A C33A 1.403(15)
C32A H32A 0.9300
C33A H33A 0.9300
C19A C23A 1.408(9)
C19A C20A 1.420(9)
C19A H19A 0.9300
C20A C21A 1.376(9)
C20A H20A 0.9300
C21A C22A 1.376(9)
C21A H21A 0.9300
C22A C23A 1.406(10)
C22A H22A 0.9300
C23A H23A 0.9300
C2A O2A 1.132(7)
C1A O1A 1.177(6)
C5A N1A 1.289(6)
C5A C4A 1.421(7)
N1A C6A 1.468(7)
N1A H1A 0.862(10)
C6A H6A 0.9600
C6A H6B 0.9600
C6A H6C 0.9600
C4A C3A 1.430(7)
C4A C13A 1.500(7)
C3A C7A 1.482(7)
C13A C18A 1.363(7)
C13A C14A 1.389(7)
C14A C15A 1.365(8)
C14A H14A 0.9300
C15A C16A 1.388(9)
C15A H15A 0.9300
C16A C17A 1.372(9)
C16A H16A 0.9300
C17A C18A 1.390(8)
C17A H17A 0.9300
C18A H18A 0.9300
C7A C8A 1.377(7)
C7A C12A 1.398(7)
C8A C9A 1.405(8)
C8A H8A 0.9300
C9A C10A 1.382(9)
C9A H9A 0.9300
C10A C11A 1.350(9)
C10A H10A 0.9300
C11A C12A 1.377(8)
C11A H11A 0.9300
C12A H12A 0.9300
Fe2B C2B 1.751(6)
Fe2B C1B 1.887(6)
Fe2B C3B 1.973(5)
Fe2B C29B 2.097(18)
Fe2B C27B 2.096(9)
Fe2B C30B 2.100(18)
Fe2B C28B 2.120(9)
Fe2B C26B 2.127(9)
Fe2B C33B 2.130(16)
Fe2B C31B 2.15(2)
Fe2B C24B 2.169(8)
Fe2B C25B 2.168(9)
Fe1B C5B 1.841(5)
Fe1B C1B 1.981(6)
Fe1B C3B 2.047(5)
Fe1B C19B 2.071(6)
Fe1B C20B 2.085(5)
Fe1B C4B 2.103(5)
Fe1B C21B 2.106(5)
Fe1B C23B 2.122(5)
Fe1B C22B 2.129(5)
C24B C28B 1.413(12)
C24B C25B 1.419(11)
C24B H24B 0.9300
C25B C26B 1.409(11)
C25B H25B 0.9300
C26B C27B 1.406(11)
C26B H26B 0.9300
C27B C28B 1.430(11)
C27B H27B 0.9300
C28B H28B 0.9300
C29B C30B 1.408(16)
C29B C33B 1.428(19)
C29B H29B 0.9300
C30B C31B 1.404(15)
C30B H30B 0.9300
C31B C32B 1.393(16)
C31B H31B 0.9300
C32B C33B 1.402(15)
C32B H32B 0.9300
C33B H33B 0.9300
C19B C23B 1.398(8)
C19B C20B 1.402(9)
C19B H19B 0.9300
C20B C21B 1.402(9)
C20B H20B 0.9300
C21B C22B 1.412(8)
C21B H21B 0.9300
C22B C23B 1.376(8)
C22B H22B 0.9300
C23B H23B 0.9300
C2B O2B 1.138(7)
C1B O1B 1.166(6)
C5B N1B 1.278(6)
C5B C4B 1.428(7)
N1B C6B 1.466(7)
N1B H1B 0.856(10)
C6B H6D 0.9600
C6B H6E 0.9600
C6B H6F 0.9600
C4B C3B 1.424(7)
C4B C13B 1.508(7)
C3B C7B 1.484(7)
C13B C18B 1.385(7)
C13B C14B 1.385(8)
C14B C15B 1.397(8)
C14B H14B 0.9300
C15B C16B 1.361(10)
C15B H15B 0.9300
C16B C17B 1.378(10)
C16B H16B 0.9300
C17B C18B 1.396(9)
C17B H17B 0.9300
C18B H18B 0.9300
C7B C8B 1.386(7)
C7B C12B 1.385(7)
C8B C9B 1.392(8)
C8B H8B 0.9300
C9B C10B 1.358(10)
C9B H9B 0.9300
C10B C11B 1.372(11)
C10B H10B 0.9300
C11B C12B 1.393(9)
C11B H11B 0.9300
C12B H12B 0.9300
B1 F4 1.257(10)
B1 F3 1.300(9)
B1 F2 1.338(11)
B1 F1 1.339(9)
B2 F8 1.265(11)
B2 F7 1.314(13)
B2 F6 1.333(9)
B2 F5 1.342(10)

loop_
_geom_hbond_atom_site_label_D
_geom_hbond_atom_site_label_H
_geom_hbond_atom_site_label_A
_geom_hbond_distance_DH
_geom_hbond_distance_HA
_geom_hbond_distance_DA
_geom_hbond_angle_DHA
N1A H1A F6 0.862(10) 2.11(2) 2.938(7) 161(6)
N1A H1A F5 0.862(10) 2.37(5) 2.993(7) 129(5)

loop_
_geom_torsion_atom_site_label_1
_geom_torsion_atom_site_label_2
_geom_torsion_atom_site_label_3
_geom_torsion_atom_site_label_4
_geom_torsion
C2A Fe2A Fe1A C5A 0.1(3)
C1A Fe2A Fe1A C5A 75.5(3)
C3A Fe2A Fe1A C5A -71.5(2)
C25A Fe2A Fe1A C5A 122.0(5)
C24A Fe2A Fe1A C5A -139.2(7)
C31A Fe2A Fe1A C5A 130.3(6)
C30A Fe2A Fe1A C5A 157(3)
C26A Fe2A Fe1A C5A 140.7(4)
C33A Fe2A Fe1A C5A -161.5(7)
C29A Fe2A Fe1A C5A -138.9(6)
C27A Fe2A Fe1A C5A 178.3(4)
C28A Fe2A Fe1A C5A -147.2(3)
C2A Fe2A Fe1A C1A -75.3(3)
C3A Fe2A Fe1A C1A -147.0(3)
C25A Fe2A Fe1A C1A 46.5(5)
C24A Fe2A Fe1A C1A 145.4(7)
C31A Fe2A Fe1A C1A 54.9(6)
C30A Fe2A Fe1A C1A 82(3)
C26A Fe2A Fe1A C1A 65.3(4)
C33A Fe2A Fe1A C1A 123.1(8)
C29A Fe2A Fe1A C1A 145.6(6)
C27A Fe2A Fe1A C1A 102.9(4)
C28A Fe2A Fe1A C1A 137.3(4)
C2A Fe2A Fe1A C3A 71.6(3)
C1A Fe2A Fe1A C3A 147.0(3)
C25A Fe2A Fe1A C3A -166.5(5)
C24A Fe2A Fe1A C3A -67.7(7)
C31A Fe2A Fe1A C3A -158.2(6)
C30A Fe2A Fe1A C3A -131(3)
C26A Fe2A Fe1A C3A -147.8(4)
C33A Fe2A Fe1A C3A -90.0(7)
C29A Fe2A Fe1A C3A -67.4(6)
C27A Fe2A Fe1A C3A -110.2(4)
C28A Fe2A Fe1A C3A -75.7(3)
C2A Fe2A Fe1A C23A -119.0(3)
C1A Fe2A Fe1A C23A -43.6(3)
C3A Fe2A Fe1A C23A 169.4(3)
C25A Fe2A Fe1A C23A 2.9(5)
C24A Fe2A Fe1A C23A 101.7(7)
C31A Fe2A Fe1A C23A 11.2(6)
C30A Fe2A Fe1A C23A 38(3)
C26A Fe2A Fe1A C23A 21.7(4)
C33A Fe2A Fe1A C23A 79.4(8)
C29A Fe2A Fe1A C23A 102.0(6)
C27A Fe2A Fe1A C23A 59.3(5)
C28A Fe2A Fe1A C23A 93.7(4)
C2A Fe2A Fe1A C19A -137.7(9)
C1A Fe2A Fe1A C19A -62.4(9)
C3A Fe2A Fe1A C19A 150.6(9)
C25A Fe2A Fe1A C19A -15.9(10)
C24A Fe2A Fe1A C19A 83.0(11)
C31A Fe2A Fe1A C19A -7.5(11)
C30A Fe2A Fe1A C19A 20(3)
C26A Fe2A Fe1A C19A 2.9(9)
C33A Fe2A Fe1A C19A 60.7(11)
C29A Fe2A Fe1A C19A 83.2(11)
C27A Fe2A Fe1A C19A 40.5(10)
C28A Fe2A Fe1A C19A 74.9(9)
C2A Fe2A Fe1A C22A -152.1(3)
C1A Fe2A Fe1A C22A -76.7(3)
C3A Fe2A Fe1A C22A 136.3(3)
C25A Fe2A Fe1A C22A -30.2(5)
C24A Fe2A Fe1A C22A 68.6(7)
C31A Fe2A Fe1A C22A -21.9(6)
C30A Fe2A Fe1A C22A 5(3)
C26A Fe2A Fe1A C22A -11.5(4)
C33A Fe2A Fe1A C22A 46.3(8)
C29A Fe2A Fe1A C22A 68.9(6)
C27A Fe2A Fe1A C22A 26.1(4)
C28A Fe2A Fe1A C22A 60.6(4)
C2A Fe2A Fe1A C4A 40.5(2)
C1A Fe2A Fe1A C4A 115.9(2)
C3A Fe2A Fe1A C4A -31.1(2)
C25A Fe2A Fe1A C4A 162.4(5)
C24A Fe2A Fe1A C4A -98.8(7)
C31A Fe2A Fe1A C4A 170.7(6)
C30A Fe2A Fe1A C4A -162(3)
C26A Fe2A Fe1A C4A -178.9(3)
C33A Fe2A Fe1A C4A -121.1(7)
C29A Fe2A Fe1A C4A -98.5(6)
C27A Fe2A Fe1A C4A -141.2(4)
C28A Fe2A Fe1A C4A -106.8(3)
C2A Fe2A Fe1A C20A 142.9(3)
C1A Fe2A Fe1A C20A -141.7(3)
C3A Fe2A Fe1A C20A 71.3(3)
C25A Fe2A Fe1A C20A -95.2(5)
C24A Fe2A Fe1A C20A 3.6(7)
C31A Fe2A Fe1A C20A -86.9(7)
C30A Fe2A Fe1A C20A -60(3)
C26A Fe2A Fe1A C20A -76.5(4)
C33A Fe2A Fe1A C20A -18.7(8)
C29A Fe2A Fe1A C20A 3.9(7)
C27A Fe2A Fe1A C20A -38.9(5)
C28A Fe2A Fe1A C20A -4.4(4)
C2A Fe2A Fe1A C21A 168.7(3)
C1A Fe2A Fe1A C21A -116.0(3)
C3A Fe2A Fe1A C21A 97.0(3)
C25A Fe2A Fe1A C21A -69.5(5)
C24A Fe2A Fe1A C21A 29.3(7)
C31A Fe2A Fe1A C21A -61.2(6)
C30A Fe2A Fe1A C21A -34(3)
C26A Fe2A Fe1A C21A -50.7(4)
C33A Fe2A Fe1A C21A 7.1(7)
C29A Fe2A Fe1A C21A 29.6(6)
C27A Fe2A Fe1A C21A -13.1(4)
C28A Fe2A Fe1A C21A 21.3(4)
C2A Fe2A C24A C25A 91.4(6)
C1A Fe2A C24A C25A 0.6(10)
C3A Fe2A C24A C25A 177.1(5)
C31A Fe2A C24A C25A -21.3(7)
C30A Fe2A C24A C25A 7.9(16)
C26A Fe2A C24A C25A -37.9(5)
C33A Fe2A C24A C25A -101.6(8)
C29A Fe2A C24A C25A -128.1(14)
C27A Fe2A C24A C25A -80.6(6)
C28A Fe2A C24A C25A -116.6(7)
C2A Fe2A C24A C28A -152.0(6)
C1A Fe2A C24A C28A 117.2(8)
C3A Fe2A C24A C28A -66.4(6)
C25A Fe2A C24A C28A 116.6(7)
C31A Fe2A C24A C28A 95.3(8)
C30A Fe2A C24A C28A 124.5(18)
C26A Fe2A C24A C28A 78.7(5)
C33A Fe2A C24A C28A 15.0(7)
C29A Fe2A C24A C28A -11.6(12)
C27A Fe2A C24A C28A 36.0(5)
C28A C24A C25A C26A -0.5(10)
Fe2A C24A C25A C26A 62.5(6)
C28A C24A C25A Fe2A -63.0(6)
C2A Fe2A C25A C26A 153.1(6)
C1A Fe2A C25A C26A 63.5(6)
C3A Fe2A C25A C26A -123.5(10)
C24A Fe2A C25A C26A -116.9(7)
C31A Fe2A C25A C26A 10.6(13)
C30A Fe2A C25A C26A -124.8(17)
C33A Fe2A C25A C26A -56.8(8)
C29A Fe2A C25A C26A -96.2(8)
C27A Fe2A C25A C26A -36.2(5)
C28A Fe2A C25A C26A -78.3(5)
C2A Fe2A C25A C24A -90.1(7)
C1A Fe2A C25A C24A -179.6(6)
C3A Fe2A C25A C24A -6.7(12)
C31A Fe2A C25A C24A 127.4(15)
C30A Fe2A C25A C24A -7.9(15)
C26A Fe2A C25A C24A 116.9(7)
C33A Fe2A C25A C24A 60.1(8)
C29A Fe2A C25A C24A 20.6(6)
C27A Fe2A C25A C24A 80.6(6)
C28A Fe2A C25A C24A 38.6(5)
C24A C25A C26A C27A -1.3(10)
Fe2A C25A C26A C27A 60.2(7)
C24A C25A C26A Fe2A -61.4(6)
C2A Fe2A C26A C25A -34.0(7)
C1A Fe2A C26A C25A -120.9(7)
C3A Fe2A C26A C25A 141.4(7)
C24A Fe2A C26A C25A 39.0(5)
C31A Fe2A C26A C25A -13.4(16)
C30A Fe2A C26A C25A 20.9(7)
C33A Fe2A C26A C25A 105.2(9)
C29A Fe2A C26A C25A 62.6(7)
C27A Fe2A C26A C25A 120.5(8)
C28A Fe2A C26A C25A 82.8(6)
C2A Fe2A C26A C27A -154.5(6)
C1A Fe2A C26A C27A 118.6(7)
C3A Fe2A C26A C27A 21.0(10)
C25A Fe2A C26A C27A -120.5(8)
C24A Fe2A C26A C27A -81.5(6)
C31A Fe2A C26A C27A -133.9(19)
C30A Fe2A C26A C27A -99.6(9)
C33A Fe2A C26A C27A -15.3(8)
C29A Fe2A C26A C27A -57.9(7)
C28A Fe2A C26A C27A -37.6(5)
C25A C26A C27A C28A 2.5(10)
Fe2A C26A C27A C28A 61.6(6)
C25A C26A C27A Fe2A -59.1(6)
C2A Fe2A C27A C28A -57.4(15)
C1A Fe2A C27A C28A 177.3(7)
C3A Fe2A C27A C28A 74.3(7)
C25A Fe2A C27A C28A -81.0(6)
C24A Fe2A C27A C28A -37.1(5)
C31A Fe2A C27A C28A -101.5(8)
C30A Fe2A C27A C28A -59.1(8)
C26A Fe2A C27A C28A -117.3(7)
C33A Fe2A C27A C28A 23.6(15)
C29A Fe2A C27A C28A -17.1(7)
C2A Fe2A C27A C26A 59.9(15)
C1A Fe2A C27A C26A -65.4(7)
C3A Fe2A C27A C26A -168.5(6)
C25A Fe2A C27A C26A 36.2(5)
C24A Fe2A C27A C26A 80.1(6)
C31A Fe2A C27A C26A 15.8(7)
C30A Fe2A C27A C26A 58.2(8)
C33A Fe2A C27A C26A 140.9(18)
C29A Fe2A C27A C26A 100.2(8)
C28A Fe2A C27A C26A 117.3(7)
C26A C27A C28A C24A -2.8(10)
Fe2A C27A C28A C24A 58.2(6)
C26A C27A C28A Fe2A -60.9(6)
C25A C24A C28A C27A 2.0(10)
Fe2A C24A C28A C27A -59.6(6)
C25A C24A C28A Fe2A 61.7(6)
C2A Fe2A C28A C27A 155.3(7)
C1A Fe2A C28A C27A -4.4(10)
C3A Fe2A C28A C27A -115.2(7)
C25A Fe2A C28A C27A 81.0(6)
C24A Fe2A C28A C27A 120.0(7)
C31A Fe2A C28A C27A 56.9(7)
C30A Fe2A C28A C27A 99.2(10)
C26A Fe2A C28A C27A 38.1(5)
C33A Fe2A C28A C27A -22.7(14)
C29A Fe2A C28A C27A 133.3(17)
C2A Fe2A C28A C24A 35.4(7)
C1A Fe2A C28A C24A -124.4(8)
C3A Fe2A C28A C24A 124.8(6)
C25A Fe2A C28A C24A -38.9(5)
C31A Fe2A C28A C24A -63.1(7)
C30A Fe2A C28A C24A -20.8(8)
C26A Fe2A C28A C24A -81.8(5)
C33A Fe2A C28A C24A -142.7(17)
C29A Fe2A C28A C24A 13.3(14)
C27A Fe2A C28A C24A -120.0(7)
C2A Fe2A C29A C30A 64.6(13)
C1A Fe2A C29A C30A -66(3)
C3A Fe2A C29A C30A 154.1(12)
C25A Fe2A C29A C30A -15.3(9)
C24A Fe2A C29A C30A 22.5(13)
C31A Fe2A C29A C30A -39.0(8)
C26A Fe2A C29A C30A -57.7(10)
C33A Fe2A C29A C30A -120.7(13)
C27A Fe2A C29A C30A -99.6(11)
C28A Fe2A C29A C30A -134.1(19)
C2A Fe2A C29A C33A -174.8(11)
C1A Fe2A C29A C33A 55(2)
C3A Fe2A C29A C33A -85.2(11)
C25A Fe2A C29A C33A 105.4(9)
C24A Fe2A C29A C33A 143.1(17)
C31A Fe2A C29A C33A 81.7(9)
C30A Fe2A C29A C33A 120.7(13)
C26A Fe2A C29A C33A 63.0(8)
C27A Fe2A C29A C33A 21.1(8)
C28A Fe2A C29A C33A -13.5(14)
C33A C29A C30A C31A 3(2)
Fe2A C29A C30A C31A 62.4(13)
C33A C29A C30A Fe2A -59.1(13)
C2A Fe2A C30A C31A 123.1(13)
C1A Fe2A C30A C31A 34.8(14)
C3A Fe2A C30A C31A -154.4(11)
C25A Fe2A C30A C31A 24.9(14)
C24A Fe2A C30A C31A -140(2)
C26A Fe2A C30A C31A -15.5(8)
C33A Fe2A C30A C31A -79.7(9)
C29A Fe2A C30A C31A -116.0(13)
C27A Fe2A C30A C31A -57.6(9)
C28A Fe2A C30A C31A -99.2(10)
C2A Fe2A C30A C29A -120.9(13)
C1A Fe2A C30A C29A 150.8(12)
C3A Fe2A C30A C29A -38.4(15)
C25A Fe2A C30A C29A 141(2)
C24A Fe2A C30A C29A -24.2(13)
C31A Fe2A C30A C29A 116.0(13)
C26A Fe2A C30A C29A 100.5(10)
C33A Fe2A C30A C29A 36.3(9)
C27A Fe2A C30A C29A 58.4(9)
C28A Fe2A C30A C29A 16.8(8)
C29A C30A C31A C32A 0(2)
Fe2A C30A C31A C32A 63.7(13)
C29A C30A C31A Fe2A -63.6(13)
C2A Fe2A C31A C30A -62.8(12)
C1A Fe2A C31A C30A -152.7(12)
C3A Fe2A C31A C30A 86(3)
C25A Fe2A C31A C30A -22.6(12)
C24A Fe2A C31A C30A 15.5(9)
C26A Fe2A C31A C30A 135(2)
C33A Fe2A C31A C30A 81.7(10)
C29A Fe2A C31A C30A 38.5(8)
C27A Fe2A C31A C30A 99.9(11)
C28A Fe2A C31A C30A 58.8(9)
C2A Fe2A C31A C32A 179.6(12)
C1A Fe2A C31A C32A 89.7(12)
C3A Fe2A C31A C32A -31(3)
C25A Fe2A C31A C32A -140.2(19)
C24A Fe2A C31A C32A -102.2(11)
C30A Fe2A C31A C32A -117.6(14)
C26A Fe2A C31A C32A 17.1(16)
C33A Fe2A C31A C32A -35.9(9)
C29A Fe2A C31A C32A -79.1(10)
C27A Fe2A C31A C32A -17.7(9)
C28A Fe2A C31A C32A -58.8(9)
C30A C31A C32A C33A -3(2)
Fe2A C31A C32A C33A 58.5(14)
C30A C31A C32A Fe2A -62.0(13)
C2A Fe2A C32A C33A -121.3(18)
C1A Fe2A C32A C33A 147.6(12)
C3A Fe2A C32A C33A 48.5(13)
C25A Fe2A C32A C33A -103.8(11)
C24A Fe2A C32A C33A -61.6(10)
C31A Fe2A C32A C33A -120.5(13)
C30A Fe2A C32A C33A -82.5(10)
C26A Fe2A C32A C33A -133.8(19)
C29A Fe2A C32A C33A -39.4(9)
C27A Fe2A C32A C33A 9.9(16)
C28A Fe2A C32A C33A -20.9(8)
C2A Fe2A C32A C31A -1(2)
C1A Fe2A C32A C31A -91.9(12)
C3A Fe2A C32A C31A 169.0(10)
C25A Fe2A C32A C31A 16.7(8)
C24A Fe2A C32A C31A 58.9(9)
C30A Fe2A C32A C31A 38.1(9)
C26A Fe2A C32A C31A -13.3(13)
C33A Fe2A C32A C31A 120.5(13)
C29A Fe2A C32A C31A 81.1(9)
C27A Fe2A C32A C31A 130(2)
C28A Fe2A C32A C31A 99.6(10)
C31A C32A C33A C29A 5(2)
Fe2A C32A C33A C29A 62.8(12)
C31A C32A C33A Fe2A -57.5(13)
C30A C29A C33A C32A -5(2)
Fe2A C29A C33A C32A -63.6(13)
C30A C29A C33A Fe2A 58.3(13)
C2A Fe2A C33A C32A 124.4(16)
C1A Fe2A C33A C32A -39.8(13)
C3A Fe2A C33A C32A -142.4(12)
C25A Fe2A C33A C32A 58.8(10)
C24A Fe2A C33A C32A 100.1(10)
C31A Fe2A C33A C32A 36.2(9)
C30A Fe2A C33A C32A 79.3(11)
C26A Fe2A C33A C32A 19.5(9)
C29A Fe2A C33A C32A 115.3(12)
C27A Fe2A C33A C32A -9.1(14)
C28A Fe2A C33A C32A 127.3(18)
C2A Fe2A C33A C29A 9.1(18)
C1A Fe2A C33A C29A -155.1(10)
C3A Fe2A C33A C29A 102.3(10)
C25A Fe2A C33A C29A -56.5(8)
C24A Fe2A C33A C29A -15.2(7)
C31A Fe2A C33A C29A -79.0(8)
C30A Fe2A C33A C29A -36.0(8)
C26A Fe2A C33A C29A -95.8(9)
C27A Fe2A C33A C29A -124.3(19)
C28A Fe2A C33A C29A 12.0(12)
C5A Fe1A C19A C23A -114.2(4)
C1A Fe1A C19A C23A -30.9(5)
C3A Fe1A C19A C23A 167.0(4)
C22A Fe1A C19A C23A 38.3(4)
C4A Fe1A C19A C23A -155.2(4)
C20A Fe1A C19A C23A 116.5(6)
C21A Fe1A C19A C23A 80.4(4)
Fe2A Fe1A C19A C23A 23.0(11)
C5A Fe1A C19A C20A 129.3(4)
C1A Fe1A C19A C20A -147.3(4)
C3A Fe1A C19A C20A 50.5(5)
C23A Fe1A C19A C20A -116.5(6)
C22A Fe1A C19A C20A -78.2(4)
C4A Fe1A C19A C20A 88.4(4)
C21A Fe1A C19A C20A -36.1(4)
Fe2A Fe1A C19A C20A -93.5(9)
C23A C19A C20A C21A -0.7(7)
Fe1A C19A C20A C21A 60.8(5)
C23A C19A C20A Fe1A -61.5(4)
C5A Fe1A C20A C21A 177.0(4)
C1A Fe1A C20A C21A -46.3(7)
C3A Fe1A C20A C21A 91.7(4)
C23A Fe1A C20A C21A -80.6(4)
C19A Fe1A C20A C21A -119.3(6)
C22A Fe1A C20A C21A -36.8(4)
C4A Fe1A C20A C21A 134.0(4)
Fe2A Fe1A C20A C21A 42.3(5)
C5A Fe1A C20A C19A -63.6(4)
C1A Fe1A C20A C19A 73.0(7)
C3A Fe1A C20A C19A -149.0(4)
C23A Fe1A C20A C19A 38.8(4)
C22A Fe1A C20A C19A 82.6(4)
C4A Fe1A C20A C19A -106.7(4)
C21A Fe1A C20A C19A 119.3(6)
Fe2A Fe1A C20A C19A 161.6(3)
C19A C20A C21A C22A 0.0(8)
Fe1A C20A C21A C22A 59.2(5)
C19A C20A C21A Fe1A -59.3(5)
C5A Fe1A C21A C20A -7.2(9)
C1A Fe1A C21A C20A 157.7(4)
C3A Fe1A C21A C20A -101.6(4)
C23A Fe1A C21A C20A 81.4(4)
C19A Fe1A C21A C20A 37.6(4)
C22A Fe1A C21A C20A 119.3(6)
C4A Fe1A C21A C20A -63.3(5)
Fe2A Fe1A C21A C20A -152.8(3)
C5A Fe1A C21A C22A -126.4(7)
C1A Fe1A C21A C22A 38.5(5)
C3A Fe1A C21A C22A 139.2(4)
C23A Fe1A C21A C22A -37.9(4)
C19A Fe1A C21A C22A -81.6(4)
C4A Fe1A C21A C22A 177.4(4)
C20A Fe1A C21A C22A -119.3(6)
Fe2A Fe1A C21A C22A 88.0(4)
C20A C21A C22A C23A 0.8(8)
Fe1A C21A C22A C23A 60.8(5)
C20A C21A C22A Fe1A -60.0(5)
C5A Fe1A C22A C21A 145.6(5)
C1A Fe1A C22A C21A -147.8(4)
C3A Fe1A C22A C21A -58.1(5)
C23A Fe1A C22A C21A 118.7(6)
C19A Fe1A C22A C21A 80.3(4)
C4A Fe1A C22A C21A -9.3(14)
C20A Fe1A C22A C21A 36.5(4)
Fe2A Fe1A C22A C21A -102.9(4)
C5A Fe1A C22A C23A 26.9(7)
C1A Fe1A C22A C23A 93.5(4)
C3A Fe1A C22A C23A -176.8(4)
C19A Fe1A C22A C23A -38.4(4)
C4A Fe1A C22A C23A -128.0(11)
C20A Fe1A C22A C23A -82.2(5)
C21A Fe1A C22A C23A -118.7(6)
Fe2A Fe1A C22A C23A 138.4(4)
C21A C22A C23A C19A -1.2(8)
Fe1A C22A C23A C19A 61.2(4)
C21A C22A C23A Fe1A -62.4(5)
C20A C19A C23A C22A 1.1(7)
Fe1A C19A C23A C22A -61.2(4)
C20A C19A C23A Fe1A 62.4(4)
C5A Fe1A C23A C22A -165.8(4)
C1A Fe1A C23A C22A -86.9(4)
C3A Fe1A C23A C22A 17(2)
C19A Fe1A C23A C22A 117.2(6)
C4A Fe1A C23A C22A 162.0(4)
C20A Fe1A C23A C22A 78.4(4)
C21A Fe1A C23A C22A 36.6(4)
Fe2A Fe1A C23A C22A -56.9(5)
C5A Fe1A C23A C19A 77.0(4)
C1A Fe1A C23A C19A 155.9(4)
C3A Fe1A C23A C19A -100.5(17)
C22A Fe1A C23A C19A -117.2(6)
C4A Fe1A C23A C19A 44.8(6)
C20A Fe1A C23A C19A -38.7(4)
C21A Fe1A C23A C19A -80.6(4)
Fe2A Fe1A C23A C19A -174.1(3)
C1A Fe2A C2A O2A -179(100)
C3A Fe2A C2A O2A -83(36)
C25A Fe2A C2A O2A 74(36)
C24A Fe2A C2A O2A 34(36)
C31A Fe2A C2A O2A 88(36)
C30A Fe2A C2A O2A 54(36)
C26A Fe2A C2A O2A 95(36)
C33A Fe2A C2A O2A 14(36)
C29A Fe2A C2A O2A 20(36)
C27A Fe2A C2A O2A 53(36)
C28A Fe2A C2A O2A 13(36)
C2A Fe2A C1A O1A -71.5(7)
C3A Fe2A C1A O1A -156.6(7)
C25A Fe2A C1A O1A 20.6(8)
C24A Fe2A C1A O1A 20.2(10)
C31A Fe2A C1A O1A 38.1(10)
C30A Fe2A C1A O1A 17.1(10)
C26A Fe2A C1A O1A 54.7(8)
C33A Fe2A C1A O1A 100.0(9)
C29A Fe2A C1A O1A 62.1(18)
C27A Fe2A C1A O1A 89.4(8)
C28A Fe2A C1A O1A 92.2(9)
C2A Fe2A C1A Fe1A 110.8(2)
C3A Fe2A C1A Fe1A 25.7(2)
C25A Fe2A C1A Fe1A -157.1(3)
C24A Fe2A C1A Fe1A -157.5(6)
C31A Fe2A C1A Fe1A -139.5(7)
C30A Fe2A C1A Fe1A -160.6(6)
C26A Fe2A C1A Fe1A -123.0(4)
C33A Fe2A C1A Fe1A -77.7(6)
C29A Fe2A C1A Fe1A -115.6(16)
C27A Fe2A C1A Fe1A -88.3(3)
C28A Fe2A C1A Fe1A -85.5(5)
C5A Fe1A C1A O1A 82.5(6)
C3A Fe1A C1A O1A 157.9(6)
C23A Fe1A C1A O1A -30.1(6)
C19A Fe1A C1A O1A -11.0(7)
C22A Fe1A C1A O1A -69.6(6)
C4A Fe1A C1A O1A 118.7(6)
C20A Fe1A C1A O1A -61.0(9)
C21A Fe1A C1A O1A -92.2(6)
Fe2A Fe1A C1A O1A -177.9(7)
C5A Fe1A C1A Fe2A -99.6(2)
C3A Fe1A C1A Fe2A -24.2(2)
C23A Fe1A C1A Fe2A 147.8(3)
C19A Fe1A C1A Fe2A 166.9(2)
C22A Fe1A C1A Fe2A 108.3(2)
C4A Fe1A C1A Fe2A -63.4(2)
C20A Fe1A C1A Fe2A 117.0(5)
C21A Fe1A C1A Fe2A 85.7(3)
C1A Fe1A C5A N1A -70.3(8)
C3A Fe1A C5A N1A -163.3(8)
C23A Fe1A C5A N1A 17.1(8)
C19A Fe1A C5A N1A 56.1(8)
C22A Fe1A C5A N1A -1.1(11)
C4A Fe1A C5A N1A 171.1(9)
C20A Fe1A C5A N1A 91.4(8)
C21A Fe1A C5A N1A 96.5(10)
Fe2A Fe1A C5A N1A -115.9(8)
C1A Fe1A C5A C4A 118.6(3)
C3A Fe1A C5A C4A 25.6(3)
C23A Fe1A C5A C4A -154.0(3)
C19A Fe1A C5A C4A -115.0(3)
C22A Fe1A C5A C4A -172.1(5)
C20A Fe1A C5A C4A -79.7(3)
C21A Fe1A C5A C4A -74.5(7)
Fe2A Fe1A C5A C4A 73.0(3)
C4A C5A N1A C6A 167.5(6)
Fe1A C5A N1A C6A -0.7(11)
N1A C5A C4A C3A 144.8(5)
Fe1A C5A C4A C3A -41.5(4)
N1A C5A C4A C13A -45.1(8)
Fe1A C5A C4A C13A 128.6(4)
N1A C5A C4A Fe1A -173.7(6)
C1A Fe1A C4A C5A -61.0(3)
C3A Fe1A C4A C5A -139.4(4)
C23A Fe1A C4A C5A 47.8(5)
C19A Fe1A C4A C5A 77.2(3)
C22A Fe1A C4A C5A 161.3(11)
C20A Fe1A C4A C5A 118.9(3)
C21A Fe1A C4A C5A 153.9(3)
Fe2A Fe1A C4A C5A -102.4(3)
C5A Fe1A C4A C3A 139.4(4)
C1A Fe1A C4A C3A 78.5(3)
C23A Fe1A C4A C3A -172.7(4)
C19A Fe1A C4A C3A -143.4(3)
C22A Fe1A C4A C3A -59.2(12)
C20A Fe1A C4A C3A -101.7(3)
C21A Fe1A C4A C3A -66.7(4)
Fe2A Fe1A C4A C3A 37.0(2)
C5A Fe1A C4A C13A -102.2(6)
C1A Fe1A C4A C13A -163.2(5)
C3A Fe1A C4A C13A 118.3(6)
C23A Fe1A C4A C13A -54.4(7)
C19A Fe1A C4A C13A -25.0(6)
C22A Fe1A C4A C13A 59.1(13)
C20A Fe1A C4A C13A 16.7(5)
C21A Fe1A C4A C13A 51.6(6)
Fe2A Fe1A C4A C13A 155.3(5)
C5A C4A C3A C7A 169.6(4)
C13A C4A C3A C7A 0.1(7)
Fe1A C4A C3A C7A 131.9(4)
C5A C4A C3A Fe2A -26.6(6)
C13A C4A C3A Fe2A 163.8(4)
Fe1A C4A C3A Fe2A -64.3(3)
C5A C4A C3A Fe1A 37.6(3)
C13A C4A C3A Fe1A -131.9(5)
C2A Fe2A C3A C4A -52.6(4)
C1A Fe2A C3A C4A 35.9(4)
C25A Fe2A C3A C4A -137.4(8)
C24A Fe2A C3A C4A -142.2(5)
C31A Fe2A C3A C4A 156(2)
C30A Fe2A C3A C4A -136.7(7)
C26A Fe2A C3A C4A 131.1(6)
C33A Fe2A C3A C4A 160.6(8)
C29A Fe2A C3A C4A -160.2(7)
C27A Fe2A C3A C4A 145.0(5)
C28A Fe2A C3A C4A -178.1(5)
C2A Fe2A C3A C7A 110.8(4)
C1A Fe2A C3A C7A -160.8(4)
C25A Fe2A C3A C7A 26.0(9)
C24A Fe2A C3A C7A 21.2(5)
C31A Fe2A C3A C7A -40(2)
C30A Fe2A C3A C7A 26.6(8)
C26A Fe2A C3A C7A -65.6(7)
C33A Fe2A C3A C7A -36.0(8)
C29A Fe2A C3A C7A 3.1(7)
C27A Fe2A C3A C7A -51.7(5)
C28A Fe2A C3A C7A -14.8(5)
C2A Fe2A C3A Fe1A -113.1(2)
C1A Fe2A C3A Fe1A -24.7(2)
C25A Fe2A C3A Fe1A 162.1(7)
C24A Fe2A C3A Fe1A 157.3(3)
C31A Fe2A C3A Fe1A 96(2)
C30A Fe2A C3A Fe1A 162.7(7)
C26A Fe2A C3A Fe1A 70.5(6)
C33A Fe2A C3A Fe1A 100.1(8)
C29A Fe2A C3A Fe1A 139.2(6)
C27A Fe2A C3A Fe1A 84.4(3)
C28A Fe2A C3A Fe1A 121.3(4)
C5A Fe1A C3A C4A -26.4(3)
C1A Fe1A C3A C4A -105.1(3)
C23A Fe1A C3A C4A 151.2(17)
C19A Fe1A C3A C4A 60.8(4)
C22A Fe1A C3A C4A 165.5(3)
C20A Fe1A C3A C4A 92.4(3)
C21A Fe1A C3A C4A 132.3(3)
Fe2A Fe1A C3A C4A -128.4(3)
C5A Fe1A C3A C7A -136.5(5)
C1A Fe1A C3A C7A 144.8(5)
C23A Fe1A C3A C7A 41.1(19)
C19A Fe1A C3A C7A -49.3(7)
C22A Fe1A C3A C7A 55.5(6)
C4A Fe1A C3A C7A -110.1(6)
C20A Fe1A C3A C7A -17.7(6)
C21A Fe1A C3A C7A 22.2(5)
Fe2A Fe1A C3A C7A 121.5(5)
C5A Fe1A C3A Fe2A 101.9(2)
C1A Fe1A C3A Fe2A 23.3(2)
C23A Fe1A C3A Fe2A -80.5(17)
C19A Fe1A C3A Fe2A -170.8(3)
C22A Fe1A C3A Fe2A -66.1(3)
C4A Fe1A C3A Fe2A 128.4(3)
C20A Fe1A C3A Fe2A -139.2(2)
C21A Fe1A C3A Fe2A -99.3(2)
C5A C4A C13A C18A 126.9(6)
C3A C4A C13A C18A -64.1(7)
Fe1A C4A C13A C18A -158.3(5)
C5A C4A C13A C14A -47.0(7)
C3A C4A C13A C14A 121.9(6)
Fe1A C4A C13A C14A 27.7(8)
C18A C13A C14A C15A 1.9(9)
C4A C13A C14A C15A 175.9(6)
C13A C14A C15A C16A -0.4(10)
C14A C15A C16A C17A -1.7(11)
C15A C16A C17A C18A 2.2(11)
C14A C13A C18A C17A -1.4(10)
C4A C13A C18A C17A -175.5(6)
C16A C17A C18A C13A -0.7(12)
C4A C3A C7A C8A -77.0(6)
Fe2A C3A C7A C8A 118.9(5)
Fe1A C3A C7A C8A 13.5(8)
C4A C3A C7A C12A 102.1(6)
Fe2A C3A C7A C12A -62.0(6)
Fe1A C3A C7A C12A -167.4(4)
C12A C7A C8A C9A -1.7(8)
C3A C7A C8A C9A 177.4(5)
C7A C8A C9A C10A -0.1(9)
C8A C9A C10A C11A 2.3(10)
C9A C10A C11A C12A -2.6(10)
C10A C11A C12A C7A 0.7(10)
C8A C7A C12A C11A 1.5(8)
C3A C7A C12A C11A -177.7(5)
C2B Fe2B Fe1B C5B -2.1(3)
C1B Fe2B Fe1B C5B -76.2(3)
C3B Fe2B Fe1B C5B 71.6(2)
C29B Fe2B Fe1B C5B 136.8(8)
C27B Fe2B Fe1B C5B -128.2(4)
C30B Fe2B Fe1B C5B 155.8(7)
C28B Fe2B Fe1B C5B 164.9(15)
C26B Fe2B Fe1B C5B -154.3(4)
C33B Fe2B Fe1B C5B -130.0(13)
C31B Fe2B Fe1B C5B -166.9(7)
C24B Fe2B Fe1B C5B 138.1(3)
C25B Fe2B Fe1B C5B 166.6(3)
C2B Fe2B Fe1B C1B 74.1(3)
C3B Fe2B Fe1B C1B 147.9(3)
C29B Fe2B Fe1B C1B -147.0(8)
C27B Fe2B Fe1B C1B -52.0(4)
C30B Fe2B Fe1B C1B -128.0(7)
C28B Fe2B Fe1B C1B -118.9(15)
C26B Fe2B Fe1B C1B -78.1(4)
C33B Fe2B Fe1B C1B -53.8(13)
C31B Fe2B Fe1B C1B -90.7(7)
C24B Fe2B Fe1B C1B -145.7(3)
C25B Fe2B Fe1B C1B -117.2(4)
C2B Fe2B Fe1B C3B -73.8(3)
C1B Fe2B Fe1B C3B -147.9(3)
C29B Fe2B Fe1B C3B 65.2(8)
C27B Fe2B Fe1B C3B 160.1(4)
C30B Fe2B Fe1B C3B 84.1(7)
C28B Fe2B Fe1B C3B 93.2(15)
C26B Fe2B Fe1B C3B 134.1(4)
C33B Fe2B Fe1B C3B 158.3(13)
C31B Fe2B Fe1B C3B 121.5(7)
C24B Fe2B Fe1B C3B 66.4(3)
C25B Fe2B Fe1B C3B 95.0(3)
C2B Fe2B Fe1B C19B -166.1(10)
C1B Fe2B Fe1B C19B 119.8(10)
C3B Fe2B Fe1B C19B -92.3(10)
C29B Fe2B Fe1B C19B -27.1(13)
C27B Fe2B Fe1B C19B 67.8(10)
C30B Fe2B Fe1B C19B -8.2(12)
C28B Fe2B Fe1B C19B 0.9(18)
C26B Fe2B Fe1B C19B 41.8(10)
C33B Fe2B Fe1B C19B 66.0(16)
C31B Fe2B Fe1B C19B 29.2(12)
C24B Fe2B Fe1B C19B -25.9(10)
C25B Fe2B Fe1B C19B 2.7(10)
C2B Fe2B Fe1B C20B 112.5(3)
C1B Fe2B Fe1B C20B 38.4(3)
C3B Fe2B Fe1B C20B -173.8(3)
C29B Fe2B Fe1B C20B -108.6(9)
C27B Fe2B Fe1B C20B -13.6(4)
C30B Fe2B Fe1B C20B -89.6(7)
C28B Fe2B Fe1B C20B -80.5(15)
C26B Fe2B Fe1B C20B -39.7(4)
C33B Fe2B Fe1B C20B -15.4(13)
C31B Fe2B Fe1B C20B -52.3(7)
C24B Fe2B Fe1B C20B -107.3(4)
C25B Fe2B Fe1B C20B -78.8(4)
C2B Fe2B Fe1B C4B -42.8(2)
C1B Fe2B Fe1B C4B -116.9(2)
C3B Fe2B Fe1B C4B 31.0(2)
C29B Fe2B Fe1B C4B 96.2(8)
C27B Fe2B Fe1B C4B -168.9(4)
C30B Fe2B Fe1B C4B 115.1(7)
C28B Fe2B Fe1B C4B 124.2(14)
C26B Fe2B Fe1B C4B 165.1(3)
C33B Fe2B Fe1B C4B -170.7(13)
C31B Fe2B Fe1B C4B 152.5(7)
C24B Fe2B Fe1B C4B 97.4(3)
C25B Fe2B Fe1B C4B 126.0(3)
C2B Fe2B Fe1B C21B 139.9(3)
C1B Fe2B Fe1B C21B 65.8(3)
C3B Fe2B Fe1B C21B -146.4(3)
C29B Fe2B Fe1B C21B -81.2(8)
C27B Fe2B Fe1B C21B 13.8(4)
C30B Fe2B Fe1B C21B -62.3(7)
C28B Fe2B Fe1B C21B -53.1(15)
C26B Fe2B Fe1B C21B -12.3(4)
C33B Fe2B Fe1B C21B 12.0(13)
C31B Fe2B Fe1B C21B -24.9(7)
C24B Fe2B Fe1B C21B -80.0(3)
C25B Fe2B Fe1B C21B -51.4(3)
C2B Fe2B Fe1B C23B -148.4(3)
C1B Fe2B Fe1B C23B 137.5(3)
C3B Fe2B Fe1B C23B -74.6(3)
C29B Fe2B Fe1B C23B -9.4(8)
C27B Fe2B Fe1B C23B 85.5(4)
C30B Fe2B Fe1B C23B 9.5(7)
C28B Fe2B Fe1B C23B 18.6(15)
C26B Fe2B Fe1B C23B 59.5(4)
C33B Fe2B Fe1B C23B 83.7(13)
C31B Fe2B Fe1B C23B 46.9(7)
C24B Fe2B Fe1B C23B -8.2(3)
C25B Fe2B Fe1B C23B 20.4(4)
C2B Fe2B Fe1B C22B -179.7(3)
C1B Fe2B Fe1B C22B 106.2(3)
C3B Fe2B Fe1B C22B -106.0(2)
C29B Fe2B Fe1B C22B -40.8(8)
C27B Fe2B Fe1B C22B 54.2(4)
C30B Fe2B Fe1B C22B -21.8(7)
C28B Fe2B Fe1B C22B -12.7(15)
C26B Fe2B Fe1B C22B 28.1(4)
C33B Fe2B Fe1B C22B 52.4(13)
C31B Fe2B Fe1B C22B 15.5(7)
C24B Fe2B Fe1B C22B -39.5(3)
C25B Fe2B Fe1B C22B -11.0(3)
C2B Fe2B C24B C28B -52.8(6)
C1B Fe2B C24B C28B 91.9(11)
C3B Fe2B C24B C28B -143.5(6)
C29B Fe2B C24B C28B -12.4(15)
C27B Fe2B C24B C28B 39.0(5)
C30B Fe2B C24B C28B 124.5(14)
C26B Fe2B C24B C28B 82.3(5)
C33B Fe2B C24B C28B 17.5(6)
C31B Fe2B C24B C28B 97.5(8)
C25B Fe2B C24B C28B 120.3(7)
C2B Fe2B C24B C25B -173.1(5)
C1B Fe2B C24B C25B -28.4(11)
C3B Fe2B C24B C25B 96.2(5)
C29B Fe2B C24B C25B -132.7(17)
C27B Fe2B C24B C25B -81.3(6)
C30B Fe2B C24B C25B 4.2(13)
C28B Fe2B C24B C25B -120.3(7)
C26B Fe2B C24B C25B -38.0(5)
C33B Fe2B C24B C25B -102.8(8)
C31B Fe2B C24B C25B -22.8(8)
C28B C24B C25B C26B 1.9(9)
Fe2B C24B C25B C26B 60.4(6)
C28B C24B C25B Fe2B -58.4(6)
C2B Fe2B C25B C26B -103.7(10)
C1B Fe2B C25B C26B 49.1(7)
C3B Fe2B C25B C26B 152.5(6)
C29B Fe2B C25B C26B -99.8(8)
C27B Fe2B C25B C26B -36.9(5)
C30B Fe2B C25B C26B -124(2)
C28B Fe2B C25B C26B -80.8(6)
C33B Fe2B C25B C26B -59.0(7)
C31B Fe2B C25B C26B 14.7(14)
C24B Fe2B C25B C26B -117.1(7)
C2B Fe2B C25B C24B 13.4(10)
C1B Fe2B C25B C24B 166.2(5)
C3B Fe2B C25B C24B -90.4(5)
C29B Fe2B C25B C24B 17.3(7)
C27B Fe2B C25B C24B 80.2(6)
C30B Fe2B C25B C24B -7(2)
C28B Fe2B C25B C24B 36.3(5)
C26B Fe2B C25B C24B 117.1(7)
C33B Fe2B C25B C24B 58.1(8)
C31B Fe2B C25B C24B 131.8(15)
C24B C25B C26B C27B -1.8(10)
Fe2B C25B C26B C27B 59.7(7)
C24B C25B C26B Fe2B -61.5(6)
C2B Fe2B C26B C27B 15.1(9)
C1B Fe2B C26B C27B 102.4(6)
C3B Fe2B C26B C27B -158.1(6)
C29B Fe2B C26B C27B -61.4(8)
C30B Fe2B C26B C27B -103.0(10)
C28B Fe2B C26B C27B -39.0(5)
C33B Fe2B C26B C27B -17.8(7)
C31B Fe2B C26B C27B -147(3)
C24B Fe2B C26B C27B -81.8(6)
C25B Fe2B C26B C27B -119.7(8)
C2B Fe2B C26B C25B 134.7(7)
C1B Fe2B C26B C25B -137.9(7)
C3B Fe2B C26B C25B -38.5(8)
C29B Fe2B C26B C25B 58.2(8)
C27B Fe2B C26B C25B 119.7(8)
C30B Fe2B C26B C25B 16.7(8)
C28B Fe2B C26B C25B 80.6(6)
C33B Fe2B C26B C25B 101.9(8)
C31B Fe2B C26B C25B -27(3)
C24B Fe2B C26B C25B 37.9(5)
C25B C26B C27B C28B 1.0(10)
Fe2B C26B C27B C28B 62.5(6)
C25B C26B C27B Fe2B -61.6(7)
C2B Fe2B C27B C26B -170.1(6)
C1B Fe2B C27B C26B -80.4(6)
C3B Fe2B C27B C26B 70.0(19)
C29B Fe2B C27B C26B 96.6(9)
C30B Fe2B C27B C26B 52.7(9)
C28B Fe2B C27B C26B 116.5(7)
C33B Fe2B C27B C26B 135.4(16)
C31B Fe2B C27B C26B 9.9(9)
C24B Fe2B C27B C26B 78.7(5)
C25B Fe2B C27B C26B 36.4(5)
C2B Fe2B C27B C28B 73.4(6)
C1B Fe2B C27B C28B 163.1(6)
C3B Fe2B C27B C28B -46(2)
C29B Fe2B C27B C28B -19.9(8)
C30B Fe2B C27B C28B -63.8(8)
C26B Fe2B C27B C28B -116.5(7)
C33B Fe2B C27B C28B 18.9(13)
C31B Fe2B C27B C28B -106.6(9)
C24B Fe2B C27B C28B -37.8(5)
C25B Fe2B C27B C28B -80.1(5)
C25B C24B C28B C27B -1.4(9)
Fe2B C24B C28B C27B -61.0(6)
C25B C24B C28B Fe2B 59.6(6)
C26B C27B C28B C24B 0.3(10)
Fe2B C27B C28B C24B 63.2(6)
C26B C27B C28B Fe2B -62.9(6)
C2B Fe2B C28B C24B 133.3(6)
C1B Fe2B C28B C24B -141.0(6)
C3B Fe2B C28B C24B 47.9(6)
C29B Fe2B C28B C24B 11.3(14)
C27B Fe2B C28B C24B -116.8(7)
C30B Fe2B C28B C24B -23.8(7)
C26B Fe2B C28B C24B -78.5(5)
C33B Fe2B C28B C24B -135.9(15)
C31B Fe2B C28B C24B -64.1(7)
C25B Fe2B C28B C24B -36.1(4)
C2B Fe2B C28B C27B -110.0(7)
C1B Fe2B C28B C27B -24.2(8)
C3B Fe2B C28B C27B 164.6(6)
C29B Fe2B C28B C27B 128.0(17)
C30B Fe2B C28B C27B 93.0(9)
C26B Fe2B C28B C27B 38.3(5)
C33B Fe2B C28B C27B -19.1(12)
C31B Fe2B C28B C27B 52.6(7)
C24B Fe2B C28B C27B 116.8(7)
C25B Fe2B C28B C27B 80.7(6)
C2B Fe2B C29B C30B 168.7(11)
C1B Fe2B C29B C30B -88(2)
C3B Fe2B C29B C30B 78.2(11)
C27B Fe2B C29B C30B -93.9(10)
C28B Fe2B C29B C30B -132.1(18)
C26B Fe2B C29B C30B -51.1(9)
C33B Fe2B C29B C30B -114.5(12)
C31B Fe2B C29B C30B -35.6(8)
C24B Fe2B C29B C30B 25.6(14)
C25B Fe2B C29B C30B -9.4(9)
C2B Fe2B C29B C33B -76.8(11)
C1B Fe2B C29B C33B 27(2)
C3B Fe2B C29B C33B -167.3(10)
C27B Fe2B C29B C33B 20.7(7)
C30B Fe2B C29B C33B 114.5(12)
C28B Fe2B C29B C33B -17.6(12)
C26B Fe2B C29B C33B 63.4(8)
C31B Fe2B C29B C33B 78.9(8)
C24B Fe2B C29B C33B 140.1(19)
C25B Fe2B C29B C33B 105.1(10)
C33B C29B C30B C31B -2(2)
Fe2B C29B C30B C31B 61.0(16)
C33B C29B C30B Fe2B -63.5(12)
C2B Fe2B C30B C29B -16.6(15)
C1B Fe2B C30B C29B 140.9(13)
C3B Fe2B C30B C29B -111.9(11)
C27B Fe2B C30B C29B 63.1(9)
C28B Fe2B C30B C29B 18.6(8)
C26B Fe2B C30B C29B 105.4(10)
C33B Fe2B C30B C29B 39.9(9)
C31B Fe2B C30B C29B 121.3(14)
C24B Fe2B C30B C29B -20.3(12)
C25B Fe2B C30B C29B 150(3)
C2B Fe2B C30B C31B -137.9(14)
C1B Fe2B C30B C31B 19.6(16)
C3B Fe2B C30B C31B 126.9(12)
C29B Fe2B C30B C31B -121.3(14)
C27B Fe2B C30B C31B -58.2(10)
C28B Fe2B C30B C31B -102.7(11)
C26B Fe2B C30B C31B -15.8(9)
C33B Fe2B C30B C31B -81.4(10)
C24B Fe2B C30B C31B -141.6(19)
C25B Fe2B C30B C31B 28(2)
C29B C30B C31B C32B 4(2)
Fe2B C30B C31B C32B 64.1(14)
C29B C30B C31B Fe2B -59.7(15)
C2B Fe2B C31B C32B -16(2)
C1B Fe2B C31B C32B 80.0(12)
C3B Fe2B C31B C32B -179.3(10)
C29B Fe2B C31B C32B -78.3(10)
C27B Fe2B C31B C32B -16.0(7)
C30B Fe2B C31B C32B -114.4(15)
C28B Fe2B C31B C32B -56.5(9)
C26B Fe2B C31B C32B 10(2)
C33B Fe2B C31B C32B -34.8(8)
C24B Fe2B C31B C32B -97.5(11)
C25B Fe2B C31B C32B -130.2(19)
C2B Fe2B C31B C30B 98(2)
C1B Fe2B C31B C30B -165.6(13)
C3B Fe2B C31B C30B -64.9(13)
C29B Fe2B C31B C30B 36.1(9)
C27B Fe2B C31B C30B 98.4(12)
C28B Fe2B C31B C30B 57.8(10)
C26B Fe2B C31B C30B 124(3)
C33B Fe2B C31B C30B 79.6(11)
C24B Fe2B C31B C30B 16.9(9)
C25B Fe2B C31B C30B -15.8(11)
C30B C31B C32B C33B -5(2)
Fe2B C31B C32B C33B 57.1(13)
C30B C31B C32B Fe2B -61.7(15)
C2B Fe2B C32B C31B 172.0(11)
C1B Fe2B C32B C31B -101.1(12)
C3B Fe2B C32B C31B 2(2)
C29B Fe2B C32B C31B 83.8(10)
C27B Fe2B C32B C31B 135(2)
C30B Fe2B C32B C31B 39.9(9)
C28B Fe2B C32B C31B 104.6(11)
C26B Fe2B C32B C31B -6.1(13)
C33B Fe2B C32B C31B 122.8(13)
C24B Fe2B C32B C31B 64.4(10)
C25B Fe2B C32B C31B 23.7(10)
C2B Fe2B C32B C33B 49.2(12)
C1B Fe2B C32B C33B 136.1(12)
C3B Fe2B C32B C33B -121.2(19)
C29B Fe2B C32B C33B -39.0(8)
C27B Fe2B C32B C33B 11.9(14)
C30B Fe2B C32B C33B -82.9(9)
C28B Fe2B C32B C33B -18.2(8)
C26B Fe2B C32B C33B -128.9(16)
C31B Fe2B C32B C33B -122.8(13)
C24B Fe2B C32B C33B -58.4(9)
C25B Fe2B C32B C33B -99.1(9)
C31B C32B C33B C29B 3(2)
Fe2B C32B C33B C29B 60.7(12)
C31B C32B C33B Fe2B -57.5(15)
C30B C29B C33B C32B -0.4(19)
Fe2B C29B C33B C32B -63.3(12)
C30B C29B C33B Fe2B 62.8(13)
C2B Fe2B C33B C32B -137.0(11)
C1B Fe2B C33B C32B -49.6(11)
C3B Fe2B C33B C32B 140.0(12)
C29B Fe2B C33B C32B 116.9(11)
C27B Fe2B C33B C32B -10.0(12)
C30B Fe2B C33B C32B 77.3(9)
C28B Fe2B C33B C32B 134.3(17)
C26B Fe2B C33B C32B 22.3(7)
C31B Fe2B C33B C32B 34.4(8)
C24B Fe2B C33B C32B 102.4(9)
C25B Fe2B C33B C32B 62.5(9)
C2B Fe2B C33B C29B 106.1(12)
C1B Fe2B C33B C29B -166.5(11)
C3B Fe2B C33B C29B 23.1(15)
C27B Fe2B C33B C29B -126.9(17)
C30B Fe2B C33B C29B -39.6(8)
C28B Fe2B C33B C29B 17.4(13)
C26B Fe2B C33B C29B -94.6(9)
C31B Fe2B C33B C29B -82.5(8)
C24B Fe2B C33B C29B -14.5(8)
C25B Fe2B C33B C29B -54.4(9)
C5B Fe1B C19B C23B -141.9(4)
C1B Fe1B C19B C23B 130.9(4)
C3B Fe1B C19B C23B -60.8(4)
C20B Fe1B C19B C23B 117.1(5)
C4B Fe1B C19B C23B -99.1(4)
C21B Fe1B C19B C23B 79.5(4)
C22B Fe1B C19B C23B 36.4(3)
Fe2B Fe1B C19B C23B 21.7(12)
C5B Fe1B C19B C20B 100.9(4)
C1B Fe1B C19B C20B 13.7(5)
C3B Fe1B C19B C20B -177.9(3)
C4B Fe1B C19B C20B 143.8(3)
C21B Fe1B C19B C20B -37.7(3)
C23B Fe1B C19B C20B -117.1(5)
C22B Fe1B C19B C20B -80.8(4)
Fe2B Fe1B C19B C20B -95.5(10)
C23B C19B C20B C21B -1.9(6)
Fe1B C19B C20B C21B 61.5(4)
C23B C19B C20B Fe1B -63.3(4)
C5B Fe1B C20B C21B 153.1(4)
C1B Fe1B C20B C21B 71.4(4)
C3B Fe1B C20B C21B -109.1(12)
C19B Fe1B C20B C21B -117.9(5)
C4B Fe1B C20B C21B -172.3(3)
C23B Fe1B C20B C21B -79.9(4)
C22B Fe1B C20B C21B -38.1(4)
Fe2B Fe1B C20B C21B 44.0(5)
C5B Fe1B C20B C19B -89.0(4)
C1B Fe1B C20B C19B -170.7(4)
C3B Fe1B C20B C19B 8.8(14)
C4B Fe1B C20B C19B -54.4(5)
C21B Fe1B C20B C19B 117.9(5)
C23B Fe1B C20B C19B 38.0(4)
C22B Fe1B C20B C19B 79.8(4)
Fe2B Fe1B C20B C19B 161.9(3)
C19B C20B C21B C22B 1.5(6)
Fe1B C20B C21B C22B 61.9(4)
C19B C20B C21B Fe1B -60.5(4)
C5B Fe1B C21B C20B -41.4(5)
C1B Fe1B C21B C20B -110.1(4)
C3B Fe1B C21B C20B 163.3(4)
C19B Fe1B C21B C20B 38.0(4)
C4B Fe1B C21B C20B 49(2)
C23B Fe1B C21B C20B 81.1(4)
C22B Fe1B C21B C20B 117.1(6)
Fe2B Fe1B C21B C20B -152.2(3)
C5B Fe1B C21B C22B -158.5(4)
C1B Fe1B C21B C22B 132.7(4)
C3B Fe1B C21B C22B 46.2(6)
C19B Fe1B C21B C22B -79.1(4)
C20B Fe1B C21B C22B -117.1(6)
C4B Fe1B C21B C22B -67.9(19)
C23B Fe1B C21B C22B -36.1(4)
Fe2B Fe1B C21B C22B 90.7(4)
C20B C21B C22B C23B -0.5(6)
Fe1B C21B C22B C23B 60.3(4)
C20B C21B C22B Fe1B -60.8(4)
C5B Fe1B C22B C23B -30.4(11)
C1B Fe1B C22B C23B -171.4(3)
C3B Fe1B C22B C23B 88.1(4)
C19B Fe1B C22B C23B -37.5(4)
C20B Fe1B C22B C23B -81.2(4)
C4B Fe1B C22B C23B 50.8(5)
C21B Fe1B C22B C23B -119.5(5)
Fe2B Fe1B C22B C23B 139.6(3)
C5B Fe1B C22B C21B 89.1(10)
C1B Fe1B C22B C21B -51.9(4)
C3B Fe1B C22B C21B -152.4(4)
C19B Fe1B C22B C21B 82.0(4)
C20B Fe1B C22B C21B 38.2(4)
C4B Fe1B C22B C21B 170.2(4)
C23B Fe1B C22B C21B 119.5(5)
Fe2B Fe1B C22B C21B -101.0(4)
C21B C22B C23B C19B -0.6(6)
Fe1B C22B C23B C19B 58.9(4)
C21B C22B C23B Fe1B -59.6(4)
C20B C19B C23B C22B 1.6(6)
Fe1B C19B C23B C22B -60.7(4)
C20B C19B C23B Fe1B 62.2(4)
C5B Fe1B C23B C22B 170.9(3)
C1B Fe1B C23B C22B 15.5(6)
C3B Fe1B C23B C22B -104.8(4)
C19B Fe1B C23B C22B 119.0(5)
C20B Fe1B C23B C22B 80.5(4)
C4B Fe1B C23B C22B -146.7(3)
C21B Fe1B C23B C22B 37.2(4)
Fe2B Fe1B C23B C22B -55.5(4)
C5B Fe1B C23B C19B 51.9(5)
C1B Fe1B C23B C19B -103.5(5)
C3B Fe1B C23B C19B 136.2(4)
C20B Fe1B C23B C19B -38.5(4)
C4B Fe1B C23B C19B 94.3(4)
C21B Fe1B C23B C19B -81.8(4)
C22B Fe1B C23B C19B -119.0(5)
Fe2B Fe1B C23B C19B -174.5(3)
C1B Fe2B C2B O2B -125(17)
C3B Fe2B C2B O2B 138(17)
C29B Fe2B C2B O2B 28(17)
C27B Fe2B C2B O2B -27(17)
C30B Fe2B C2B O2B 39(17)
C28B Fe2B C2B O2B 11(17)
C26B Fe2B C2B O2B -37(17)
C33B Fe2B C2B O2B -10(17)
C31B Fe2B C2B O2B -27(17)
C24B Fe2B C2B O2B 40(17)
C25B Fe2B C2B O2B 31(17)
C2B Fe2B C1B O1B 69.2(7)
C3B Fe2B C1B O1B 156.2(7)
C29B Fe2B C1B O1B -37.2(18)
C27B Fe2B C1B O1B -32.0(8)
C30B Fe2B C1B O1B -95.7(10)
C28B Fe2B C1B O1B -16.7(9)
C26B Fe2B C1B O1B -70.3(8)
C33B Fe2B C1B O1B -18.7(9)
C31B Fe2B C1B O1B -83.6(10)
C24B Fe2B C1B O1B -78.8(11)
C25B Fe2B C1B O1B -98.2(8)
C2B Fe2B C1B Fe1B -111.9(2)
C3B Fe2B C1B Fe1B -24.9(2)
C29B Fe2B C1B Fe1B 141.7(15)
C27B Fe2B C1B Fe1B 146.8(4)
C30B Fe2B C1B Fe1B 83.1(7)
C28B Fe2B C1B Fe1B 162.1(3)
C26B Fe2B C1B Fe1B 108.6(4)
C33B Fe2B C1B Fe1B 160.2(5)
C31B Fe2B C1B Fe1B 95.2(7)
C24B Fe2B C1B Fe1B 100.0(8)
C25B Fe2B C1B Fe1B 80.6(3)
C5B Fe1B C1B O1B -81.8(6)
C3B Fe1B C1B O1B -157.2(6)
C19B Fe1B C1B O1B 13.9(8)
C20B Fe1B C1B O1B 22.7(6)
C4B Fe1B C1B O1B -117.9(6)
C21B Fe1B C1B O1B 59.5(6)
C23B Fe1B C1B O1B 79.2(7)
C22B Fe1B C1B O1B 89.3(6)
Fe2B Fe1B C1B O1B 179.0(7)
C5B Fe1B C1B Fe2B 99.1(2)
C3B Fe1B C1B Fe2B 23.8(2)
C19B Fe1B C1B Fe2B -165.1(3)
C20B Fe1B C1B Fe2B -156.3(2)
C4B Fe1B C1B Fe2B 63.0(2)
C21B Fe1B C1B Fe2B -119.5(2)
C23B Fe1B C1B Fe2B -99.9(4)
C22B Fe1B C1B Fe2B -89.7(2)
C1B Fe1B C5B N1B 69.5(7)
C3B Fe1B C5B N1B 163.7(8)
C19B Fe1B C5B N1B -67.4(7)
C20B Fe1B C5B N1B -27.0(8)
C4B Fe1B C5B N1B -170.7(9)
C21B Fe1B C5B N1B -1.3(9)
C23B Fe1B C5B N1B -97.7(7)
C22B Fe1B C5B N1B -73.9(13)
Fe2B Fe1B C5B N1B 115.8(7)
C1B Fe1B C5B C4B -119.8(3)
C3B Fe1B C5B C4B -25.6(3)
C19B Fe1B C5B C4B 103.3(3)
C20B Fe1B C5B C4B 143.7(3)
C21B Fe1B C5B C4B 169.4(3)
C23B Fe1B C5B C4B 73.0(4)
C22B Fe1B C5B C4B 96.9(10)
Fe2B Fe1B C5B C4B -73.4(3)
C4B C5B N1B C6B -169.0(5)
Fe1B C5B N1B C6B -1.5(11)
N1B C5B C4B C3B -145.6(6)
Fe1B C5B C4B C3B 41.3(4)
N1B C5B C4B C13B 48.0(8)
Fe1B C5B C4B C13B -125.1(4)
N1B C5B C4B Fe1B 173.1(6)
C5B Fe1B C4B C3B -139.5(4)
C1B Fe1B C4B C3B -79.0(3)
C19B Fe1B C4B C3B 132.6(3)
C20B Fe1B C4B C3B 165.4(3)
C21B Fe1B C4B C3B 121.9(18)
C23B Fe1B C4B C3B 91.6(3)
C22B Fe1B C4B C3B 61.4(4)
Fe2B Fe1B C4B C3B -37.3(2)
C1B Fe1B C4B C5B 60.5(3)
C3B Fe1B C4B C5B 139.5(4)
C19B Fe1B C4B C5B -87.9(3)
C20B Fe1B C4B C5B -55.1(4)
C21B Fe1B C4B C5B -98.6(18)
C23B Fe1B C4B C5B -128.9(3)
C22B Fe1B C4B C5B -159.1(3)
Fe2B Fe1B C4B C5B 102.2(3)
C5B Fe1B C4B C13B 102.7(6)
C1B Fe1B C4B C13B 163.2(5)
C3B Fe1B C4B C13B -117.8(6)
C19B Fe1B C4B C13B 14.8(5)
C20B Fe1B C4B C13B 47.6(6)
C21B Fe1B C4B C13B 4(2)
C23B Fe1B C4B C13B -26.2(5)
C22B Fe1B C4B C13B -56.4(6)
Fe2B Fe1B C4B C13B -155.1(5)
C5B C4B C3B C7B -172.0(4)
C13B C4B C3B C7B -6.5(7)
Fe1B C4B C3B C7B -134.3(4)
C5B C4B C3B Fe2B 26.5(6)
C13B C4B C3B Fe2B -168.0(4)
Fe1B C4B C3B Fe2B 64.2(3)
C5B C4B C3B Fe1B -37.8(3)
C13B C4B C3B Fe1B 127.7(5)
C2B Fe2B C3B C4B 51.2(4)
C1B Fe2B C3B C4B -36.5(4)
C29B Fe2B C3B C4B 150.1(8)
C27B Fe2B C3B C4B 172.9(15)
C30B Fe2B C3B C4B -171.2(8)
C28B Fe2B C3B C4B 137.2(4)
C26B Fe2B C3B C4B -133.2(5)
C33B Fe2B C3B C4B 134.7(8)
C31B Fe2B C3B C4B -136.3(8)
C24B Fe2B C3B C4B 165.0(5)
C25B Fe2B C3B C4B -156.3(5)
C2B Fe2B C3B C7B -110.5(4)
C1B Fe2B C3B C7B 161.8(4)
C29B Fe2B C3B C7B -11.6(8)
C27B Fe2B C3B C7B 11.2(16)
C30B Fe2B C3B C7B 27.1(9)
C28B Fe2B C3B C7B -24.5(5)
C26B Fe2B C3B C7B 65.1(5)
C33B Fe2B C3B C7B -27.0(9)
C31B Fe2B C3B C7B 62.0(8)
C24B Fe2B C3B C7B 3.3(5)
C25B Fe2B C3B C7B 42.0(5)
C2B Fe2B C3B Fe1B 112.1(2)
C1B Fe2B C3B Fe1B 24.3(2)
C29B Fe2B C3B Fe1B -149.0(7)
C27B Fe2B C3B Fe1B -126.2(15)
C30B Fe2B C3B Fe1B -110.3(8)
C28B Fe2B C3B Fe1B -161.9(3)
C26B Fe2B C3B Fe1B -72.4(4)
C33B Fe2B C3B Fe1B -164.5(8)
C31B Fe2B C3B Fe1B -75.5(7)
C24B Fe2B C3B Fe1B -134.1(3)
C25B Fe2B C3B Fe1B -95.4(3)
C5B Fe1B C3B C4B 26.5(3)
C1B Fe1B C3B C4B 105.4(3)
C19B Fe1B C3B C4B -66.8(4)
C20B Fe1B C3B C4B -74.1(12)
C21B Fe1B C3B C4B -170.0(4)
C23B Fe1B C3B C4B -101.4(3)
C22B Fe1B C3B C4B -140.9(3)
Fe2B Fe1B C3B C4B 128.4(3)
C5B Fe1B C3B C7B 139.6(6)
C1B Fe1B C3B C7B -141.5(5)
C19B Fe1B C3B C7B 46.3(6)
C20B Fe1B C3B C7B 39.0(15)
C4B Fe1B C3B C7B 113.1(6)
C21B Fe1B C3B C7B -56.9(7)
C23B Fe1B C3B C7B 11.7(6)
C22B Fe1B C3B C7B -27.8(6)
Fe2B Fe1B C3B C7B -118.5(6)
C5B Fe1B C3B Fe2B -101.86(19)
C1B Fe1B C3B Fe2B -22.94(19)
C19B Fe1B C3B Fe2B 164.9(2)
C20B Fe1B C3B Fe2B 157.5(11)
C4B Fe1B C3B Fe2B -128.4(3)
C21B Fe1B C3B Fe2B 61.6(4)
C23B Fe1B C3B Fe2B 130.2(2)
C22B Fe1B C3B Fe2B 90.7(2)
C3B C4B C13B C18B 128.3(6)
C5B C4B C13B C18B -66.8(6)
Fe1B C4B C13B C18B -140.4(5)
C3B C4B C13B C14B -48.5(8)
C5B C4B C13B C14B 116.4(6)
Fe1B C4B C13B C14B 42.7(8)
C18B C13B C14B C15B 0.2(9)
C4B C13B C14B C15B 177.0(5)
C13B C14B C15B C16B 0.5(10)
C14B C15B C16B C17B 0.4(11)
C15B C16B C17B C18B -2.0(11)
C14B C13B C18B C17B -1.8(9)
C4B C13B C18B C17B -178.7(5)
C16B C17B C18B C13B 2.7(10)
C4B C3B C7B C8B 115.3(6)
Fe2B C3B C7B C8B -82.4(6)
Fe1B C3B C7B C8B 21.3(8)
C4B C3B C7B C12B -67.1(7)
Fe2B C3B C7B C12B 95.1(5)
Fe1B C3B C7B C12B -161.2(5)
C12B C7B C8B C9B -1.9(9)
C3B C7B C8B C9B 175.6(6)
C7B C8B C9B C10B 0.0(11)
C8B C9B C10B C11B 1.9(13)
C9B C10B C11B C12B -2.0(13)
C8B C7B C12B C11B 1.8(9)
C3B C7B C12B C11B -175.8(6)
C10B C11B C12B C7B 0.1(11)
